data_7131797
loop_
_publ_author_name
'Sudan, Sylvain'
'Fadaei-Tirani, Farzaneh'
'Severin, Kay'

_publ_section_title
;
 A five-stranded heterometallic helicate.
;
_journal_issue 53
_journal_name_full 'Chemical communications (Cambridge, England)'
_journal_page_first 8258
_journal_page_last 8261
_journal_paper_doi 10.1039/d3cc02045b
_journal_volume 59
_journal_year 2023
_chemical_formula_moiety 'C210 H155 La N12 O11 Pd2, 5[BF4]'
_chemical_formula_sum 'C210 H155 La N12 O11 Pd2'
_chemical_formula_weight 3374.16
_space_group_crystal_system trigonal
_space_group_IT_number 147
_space_group_name_Hall '-P 3'
_space_group_name_H-M_alt 'P -3'
_atom_sites_solution_hydrogens geom
_atom_sites_solution_primary dual
_atom_sites_solution_secondary difmap
_audit_creation_date 2023-04-25
_audit_creation_method
;
Olex2 1.5
(compiled 2023.03.06 svn.rbb2c1857 for OlexSys, GUI svn.r6748)
;
_audit_update_record
;
2023-04-25 deposited with the CCDC.	2023-06-09 downloaded from the CCDC.
;
_cell_angle_alpha 90
_cell_angle_beta 90
_cell_angle_gamma 120
_cell_formula_units_Z 6
_cell_length_a 30.9679(6)
_cell_length_b 30.9679(6)
_cell_length_c 34.1539(5)
_cell_measurement_reflns_used 19036
_cell_measurement_temperature 140.00(10)
_cell_measurement_theta_max 53.1760
_cell_measurement_theta_min 2.5590
_cell_volume 28365.8(9)
_computing_cell_refinement 'CrysAlisPro 1.171.42.75a (Rigaku OD, 2022)'
_computing_data_collection 'CrysAlisPro 1.171.42.75a (Rigaku OD, 2022)'
_computing_data_reduction 'CrysAlisPro 1.171.42.75a (Rigaku OD, 2022)'
_computing_molecular_graphics 'Olex2 1.5 (Dolomanov et al., 2009)'
_computing_publication_material 'Olex2 1.5 (Dolomanov et al., 2009)'
_computing_structure_refinement 'ShelXL 2019/3 (Sheldrick, 2015)'
_computing_structure_solution 'ShelXT 2018/2 (Sheldrick, 2015)'
_diffrn_ambient_environment N~2~
_diffrn_ambient_temperature 140.00(10)
_diffrn_detector 'Hybrid Pixel Array Detector'
_diffrn_detector_area_resol_mean 10.0000
_diffrn_detector_type 'HyPix-Arc 150'
_diffrn_measured_fraction_theta_full 0.999
_diffrn_measured_fraction_theta_max 0.999
_diffrn_measurement_details
;
List of Runs (angles in degrees, time in seconds):

  # Type    Start    End  Width  t~exp~   \w     \q     \k     \f   Frames
#--------------------------------------------------------------------------
  1  \w    -74.00 -35.00   0.50   12.00    --  -67.15 100.00  -1.00   78
  2  \w    -55.00 -29.00   0.50   12.00    --  -69.26 128.00-161.00   52
  3  \w     57.00  96.00   0.50   12.00    --   69.47 158.00 162.00   78
  4  \w     35.00 103.00   0.50   12.00    --   78.01-128.00 124.00  136
  5  \w    -63.00 -37.00   0.50   12.00    --  -67.15 125.00-120.00   52
  6  \w   -106.00 -72.00   0.50   12.00    --  -69.26   0.00 -90.00   68
  7  \w     40.00  77.00   0.50   12.00    --   69.47 -95.00 -90.00   74
  8  \w     49.00  75.00   0.50   12.00    --   69.47 -95.00  60.00   52
  9  \w     33.00  76.00   0.50   12.00    --   69.47 -95.00 -60.00   86
 10  \w     29.00  95.00   0.50   12.00    --   69.47-125.00  90.00  132
 11  \w     42.00  78.00   0.50   12.00    --   78.01 -95.00-150.00   72
 12  \w     54.00 123.00   0.50   12.00    --   78.01  15.00 -60.00  138
 13  \w     75.00 115.00   0.50   12.00    --   78.01  15.00-180.00   80
;
_diffrn_measurement_device 'four-circle diffractometer'
_diffrn_measurement_device_type 'XtaLAB Synergy R, DW system, HyPix-Arc 150'
_diffrn_measurement_method '\w scans'
_diffrn_orient_matrix_type 'CrysAlisPro convention (1999,Acta A55,543-557)'
_diffrn_orient_matrix_UB_11 -0.0543245000
_diffrn_orient_matrix_UB_12 -0.0149452000
_diffrn_orient_matrix_UB_13 0.0096075000
_diffrn_orient_matrix_UB_21 0.0184378000
_diffrn_orient_matrix_UB_22 0.0491332000
_diffrn_orient_matrix_UB_23 0.0227134000
_diffrn_orient_matrix_UB_31 -0.0026911000
_diffrn_orient_matrix_UB_32 0.0257006000
_diffrn_orient_matrix_UB_33 -0.0377872000
_diffrn_radiation_monochromator mirror
_diffrn_radiation_probe x-ray
_diffrn_radiation_type 'Cu K\a'
_diffrn_radiation_wavelength 1.54184
_diffrn_reflns_av_R_equivalents 0.0858
_diffrn_reflns_av_unetI/netI 0.1118
_diffrn_reflns_Laue_measured_fraction_full 0.999
_diffrn_reflns_Laue_measured_fraction_max 0.999
_diffrn_reflns_limit_h_max 36
_diffrn_reflns_limit_h_min -36
_diffrn_reflns_limit_k_max 36
_diffrn_reflns_limit_k_min -32
_diffrn_reflns_limit_l_max 35
_diffrn_reflns_limit_l_min -40
_diffrn_reflns_number 133335
_diffrn_reflns_point_group_measured_fraction_full 0.999
_diffrn_reflns_point_group_measured_fraction_max 0.999
_diffrn_reflns_theta_full 66.591
_diffrn_reflns_theta_max 66.591
_diffrn_reflns_theta_min 2.587
_diffrn_source 'Rotating-anode X-ray tube'
_diffrn_source_type 'Rigaku (Cu) X-ray Source'
_exptl_absorpt_coefficient_mu 3.704
_exptl_absorpt_correction_T_max 0.904
_exptl_absorpt_correction_T_min 0.754
_exptl_absorpt_correction_type gaussian
_exptl_absorpt_process_details
;
CrysAlisPro 1.171.42.75a (Rigaku Oxford Diffraction, 2022)
Numerical absorption correction based on Gaussian integration over
a multifaceted crystal model.
Empirical absorption correction using spherical harmonics
as implemented in SCALE3 ABSPACK scaling algorithm
;
_exptl_crystal_colour 'clear intense yellow'
_exptl_crystal_density_diffrn 1.185
_exptl_crystal_description hexagonal
_exptl_crystal_F_000 10416
_exptl_crystal_size_max 0.106
_exptl_crystal_size_mid 0.057
_exptl_crystal_size_min 0.056
_refine_diff_density_max 1.560
_refine_diff_density_min -0.832
_refine_diff_density_rms 0.110
_refine_ls_extinction_method none
_refine_ls_goodness_of_fit_ref 0.982
_refine_ls_hydrogen_treatment constr
_refine_ls_matrix_type full
_refine_ls_number_parameters 2224
_refine_ls_number_reflns 33383
_refine_ls_number_restraints 4049
_refine_ls_restrained_S_all 0.959
_refine_ls_R_factor_all 0.1872
_refine_ls_R_factor_gt 0.0949
_refine_ls_shift/su_max 0.004
_refine_ls_shift/su_mean 0.000
_refine_ls_structure_factor_coef Fsqd
_refine_ls_weighting_details 'w=1/[\s^2^(Fo^2^)+(0.1791P)^2^] where P=(Fo^2^+2Fc^2^)/3'
_refine_ls_weighting_scheme calc
_refine_ls_wR_factor_gt 0.2537
_refine_ls_wR_factor_ref 0.3158
_reflns_Friedel_coverage 0.000
_reflns_number_gt 14532
_reflns_number_total 33383
_reflns_threshold_expression 'I > 2\s(I)'
_cod_data_source_file d3cc02045b2.cif
_cod_data_source_block sy242
_cod_depositor_comments
;
The following automatic conversions were performed:

data item '_exptl_absorpt_correction_type' value 'Gaussian' was
changed to 'gaussian' in accordance with the
/home/data/users/saulius/crontab/automatic-downloads/rss-feeds/RSC/lib/dictionaries/cif_core.dic
dictionary named 'cif_core.dic' version 2.4.2 last updated on
2011-04-26.

Automatic conversion script
Id: cif_fix_values 8170 2020-07-09 18:12:32Z antanas 
;
_cod_original_cell_volume 28365.8(12)
_cod_database_code 7131797
_shelx_shelxl_version_number 2019/3
_audit_contact_author 'Farzaneh Fadaei Tirani'
_chemical_oxdiff_formula C210H155B5F20LaN12O11Pd2
_shelx_space_group_comment
;
The symmetry employed for this shelxl refinement is uniquely defined
by the following loop, which should always be used as a source of
symmetry information in preference to the above space-group names.
They are only intended as comments.
;
_olex2_refinement_description
;
1. Fixed Uiso
 At 1.2 times of:
  All C(H) groups, All C(H,H) groups, All C(H,H,H,H) groups
 At 1.5 times of:
  All C(H,H,H) groups
2. Restrained distances
 C121-C120 = C122-C121 = C123-C122 = C224-C123 = C225-C224 = C225-C224 = C123-
 C122
 1.54 with sigma of 0.02
 C263-C162 = C264-C263 = C265-C264 = C265-C266 = C267-C266
 1.54 with sigma of 0.02
 C83-C82 = C82-C81 = C81-C80 = C80-C79 = C78-C79 = C37-C36 = C38-C37 = C39-C38
 = C40-C41 = C40-C39 = C205-C204 = C206-C205 = C207-C206 = C207-C208 = C209-
 C208 = C167-C166 = C165-C166 = C165-C164 = C164-C163 = C163-C162
 1.54 with sigma of 0.02
 C37-C36 = C38-C37 = C39-C38 = C40-C39 = C41-C40
 1.54 with sigma of 0.01
 C309-C308 = C308-C307 = C307-C306 = C306-C305 = C305-C304
 1.54 with sigma of 0.01
 C123-C224
 1.54 with sigma of 0.02
 C304-C175
 1.5 with sigma of 0.02
 C123-C122 = C223-C122 = C124-C123 = C125-C124 = C224-C223 = C225-C224
 1.54 with sigma of 0.01
 C264-C266 = C265-C267
 2.54 with sigma of 0.04
 C38-C40 = C39-C41 = C83-C81 = C82-C80
 2.54 with sigma of 0.04
 C162-C264 = C263-C265
 2.54 with sigma of 0.01
 C307-C309 = C308-C306
 2.54 with sigma of 0.04
 C225-C123 = C122-C224
 2.54 with sigma of 0.04
 C120-C122 = C121-C123 = C225-C123
 2.54 with sigma of 0.04
 C206-C208 = C207-C209
 2.54 with sigma of 0.04
 C37-C8 = C49-C79 = C80-C78 = C36-C38
 2.54 with sigma of 0.04
 C175-C205 = C204-C206
 2.54 with sigma of 0.04
 C133-C163 = C162-C164
 2.54 with sigma of 0.04
 C304-C306 = C307-C305
 2.54 with sigma of 0.04
 C265-C267
 2.54 with sigma of 0.01
 C266-C264
 2.54 with sigma of 0.01
 C264-C162
 2.54 with sigma of 0.01
 C162-C164
 2.54 with sigma of 0.01
 C164-C166 = C165-C167
 2.54 with sigma of 0.01
3. Uiso/Uaniso restraints and constraints
All non-hydrogen atoms have similar U: within 2A with sigma of 0.005 and sigma
for terminal atoms of 0.01 within 2A
Uanis(C266) = Uanis(C267)
4. Rigid body (RIGU) restrains
 All non-hydrogen atoms
 with sigma for 1-2 distances of 0.004 and sigma for 1-3 distances of 0.004
5. Others
 Sof(H12G)=Sof(H12H)=Sof(C223)=Sof(H22A)=Sof(H22B)=Sof(C224)=Sof(H22C)=
 Sof(H22D)=Sof(C225)=Sof(H22E)=Sof(H22F)=Sof(H22G)=1-FVAR(1)
 Sof(H12E)=Sof(H12F)=Sof(C123)=Sof(H12I)=Sof(H12J)=Sof(C124)=Sof(H12K)=
 Sof(H12L)=Sof(C125)=Sof(H12M)=Sof(H12N)=Sof(H12O)=FVAR(1)
 Sof(H16C)=Sof(H16D)=Sof(C263)=Sof(H26F)=Sof(H26G)=Sof(C264)=Sof(H26H)=
 Sof(H26I)=Sof(C265)=Sof(H26J)=Sof(H26K)=Sof(C266)=Sof(H26A)=Sof(H26B)=
 Sof(C267)=Sof(H26C)=Sof(H26D)=Sof(H26E)=1-FVAR(2)
 Sof(H16A)=Sof(H16B)=Sof(C163)=Sof(H16E)=Sof(H16F)=Sof(C164)=Sof(H16G)=
 Sof(H16H)=Sof(C165)=Sof(H16I)=Sof(H16J)=Sof(C166)=Sof(H16K)=Sof(H16L)=
 Sof(C167)=Sof(H16M)=Sof(H16N)=Sof(H16O)=FVAR(2)
 Sof(C304)=Sof(H30A)=Sof(H30B)=Sof(C305)=Sof(H30C)=Sof(H30D)=Sof(C306)=
 Sof(H30E)=Sof(H30F)=Sof(C307)=Sof(H30G)=Sof(H30H)=Sof(C308)=Sof(H30I)=
 Sof(H30J)=Sof(C309)=Sof(H30K)=Sof(H30L)=Sof(H30M)=1-FVAR(3)
 Sof(C204)=Sof(H20A)=Sof(H20B)=Sof(C205)=Sof(H20C)=Sof(H20D)=Sof(C206)=
 Sof(H20E)=Sof(H20F)=Sof(C207)=Sof(H20G)=Sof(H20H)=Sof(C208)=Sof(H20I)=
 Sof(H20J)=Sof(C209)=Sof(H20K)=Sof(H20L)=Sof(H20M)=FVAR(3)
6.a Secondary CH2 refined with riding coordinates:
 C36(H36A,H36B), C37(H37A,H37B), C38(H38A,H38B), C39(H39A,H39B), C40(H40A,
 H40B), C78(H78A,H78B), C79(H79A,H79B), C80(H80A,H80B), C81(H81A,H81B),
 C82(H82A,H82B), C120(H12A,H12B), C121(H12C,H12D), C122(H12E,H12F), C122(H12G,
 H12H), C123(H12I,H12J), C124(H12K,H12L), C162(H16A,H16B), C162(H16C,H16D),
 C163(H16E,H16F), C164(H16G,H16H), C165(H16I,H16J), C166(H16K,H16L), C204(H20A,
 H20B), C205(H20C,H20D), C206(H20E,H20F), C207(H20G,H20H), C208(H20I,H20J),
 C223(H22A,H22B), C224(H22C,H22D), C263(H26F,H26G), C264(H26H,H26I), C265(H26J,
 H26K), C266(H26A,H26B), C304(H30A,H30B), C305(H30C,H30D), C306(H30E,H30F),
 C307(H30G,H30H), C308(H30I,H30J)
6.b Me refined with riding coordinates:
 C41(H41A,H41B,H41C), C83(H83A,H83B,H83C), C125(H12M,H12N,H12O), C167(H16M,
 H16N,H16O), C209(H20K,H20L,H20M), C225(H22E,H22F,H22G), C267(H26C,H26D,H26E),
 C309(H30K,H30L,H30M)
6.c Aromatic/amide H refined with riding coordinates:
 C3(H3), C5(H5), C6(H6), C10(H10), C11(H11), C13(H13), C18(H18), C19(H19),
 C20(H20), C22(H22), C23(H23), C24(H24), C29(H29), C30(H30), C32(H32), C33(H33),
  C34(H34), C44(H44), C46(H46), C47(H47), C51(H51), C52(H52), C54(H54),
 C59(H59), C60(H60), C61(H61), C63(H63), C64(H64), C65(H65), C70(H70), C71(H71),
  C72(H72), C76(H76), C75(H75), C74(H74), C86(H86), C88(H88), C89(H89),
 C93(H93), C94(H94), C96(H96), C101(H101), C102(H102), C103(H103), C105(H105),
 C106(H106), C107(H107), C112(H112), C113(H113), C114(H114), C116(H116),
 C117(H117), C118(H118), C128(H128), C130(H130), C131(H131), C135(H135),
 C136(H136), C138(H138), C143(H143), C144(H144), C145(H145), C147(H147),
 C148(H148), C149(H149), C154(H154), C155(H155), C156(H156), C158(H158),
 C159(H159), C160(H160), C170(H170), C172(H172), C173(H173), C177(H177),
 C178(H178), C180(H180), C185(H185), C186(H186), C187(H187), C189(H189),
 C190(H190), C191(H191), C196(H196), C197(H197), C198(H198), C200(H200),
 C201(H201), C202(H202), C210(H210)
6.d Naphthalene refined as free rotating group:
 C69(C70,C71,C72,C73,C77,C76,N4,C75,C74)
;
_smtbx_masks_void_probe_radius 1.2
_smtbx_masks_void_truncation_radius 1.2
_olex2_submission_special_instructions 'No special instructions were received'
_oxdiff_exptl_absorpt_empirical_details
;
Empirical correction (ABSPACK) includes:
- Absorption correction using spherical harmonics
- Frame scaling
- Detector area scaling
- B-factor correction
;
_oxdiff_exptl_absorpt_empirical_full_max 1.901
_oxdiff_exptl_absorpt_empirical_full_min 0.668

loop_
_space_group_symop_operation_xyz
'x, y, z'
'-y, x-y, z'
'-x+y, -x, z'
'-x, -y, -z'
'y, -x+y, -z'
'x-y, x, -z'

loop_
_atom_site_label
_atom_site_type_symbol
_atom_site_fract_x
_atom_site_fract_y
_atom_site_fract_z
_atom_site_U_iso_or_equiv
_atom_site_adp_type
_atom_site_occupancy
_atom_site_site_symmetry_order
_atom_site_calc_flag
_atom_site_refinement_flags_posn
_atom_site_refinement_flags_adp
_atom_site_refinement_flags_occupancy
_atom_site_disorder_assembly
_atom_site_disorder_group
La1 La 0.40705(2) 0.40044(2) 0.73630(2) 0.06332(19) Uani 1 1 d . . . . .
Pd1 Pd 0.43701(3) 0.57305(3) 0.89111(2) 0.0699(2) Uani 1 1 d . . . . .
Pd2 Pd 0.39143(4) 0.23212(4) 0.59183(2) 0.0881(3) Uani 1 1 d . U . . .
O1 O 0.4584(3) 0.3597(2) 0.74065(19) 0.0759(16) Uani 1 1 d . U . . .
O2 O 0.3887(3) 0.3537(3) 0.79797(19) 0.0806(17) Uani 1 1 d . U . . .
O3 O 0.3178(2) 0.3624(2) 0.73833(18) 0.0718(16) Uani 1 1 d . U . . .
O4 O 0.3864(2) 0.4542(2) 0.69678(17) 0.0690(15) Uani 1 1 d . U . . .
O5 O 0.4845(3) 0.4653(2) 0.70794(19) 0.0747(16) Uani 1 1 d . U . . .
O6 O 0.3583(3) 0.3084(3) 0.7040(2) 0.094(2) Uani 1 1 d . U . . .
O7 O 0.4089(3) 0.3695(3) 0.6667(2) 0.101(2) Uani 1 1 d . U . . .
O8 O 0.3744(4) 0.2934(3) 0.6458(3) 0.134(3) Uani 1 1 d . U . . .
O9 O 0.4626(3) 0.4694(3) 0.78959(19) 0.0840(18) Uani 1 1 d . U . . .
O10 O 0.3859(3) 0.4505(3) 0.78832(18) 0.0739(16) Uani 1 1 d . U . . .
O11 O 0.4343(3) 0.5004(3) 0.8328(2) 0.101(2) Uani 1 1 d . U . . .
N1 N 0.3801(4) 0.3225(4) 0.6718(3) 0.101(2) Uani 1 1 d . U . . .
N2 N 0.4272(4) 0.4742(4) 0.8042(3) 0.0799(18) Uani 1 1 d . U . . .
N3 N 0.3251(4) 0.1761(4) 0.6099(3) 0.100(2) Uani 1 1 d . U . . .
N5 N 0.3589(4) 0.2485(4) 0.5485(3) 0.0927(17) Uani 1 1 d . U . . .
N6 N 0.4576(4) 0.2871(4) 0.5719(3) 0.093(2) Uani 1 1 d . U . . .
N7 N 0.4257(4) 0.2148(4) 0.6345(2) 0.0861(19) Uani 1 1 d . U . . .
N8 N 0.5517(3) 0.6337(4) 0.7955(3) 0.0824(18) Uani 1 1 d . U . . .
N9 N 0.5118(3) 0.6016(3) 0.8861(2) 0.0737(17) Uani 1 1 d . U . . .
N10 N 0.4317(3) 0.5197(4) 0.9277(2) 0.0764(18) Uani 1 1 d . U . . .
N11 N 0.3633(3) 0.5424(3) 0.8997(2) 0.0711(17) Uani 1 1 d . U . . .
N12 N 0.4384(3) 0.6291(3) 0.8598(2) 0.0682(16) Uani 1 1 d . U . . .
C1 C 0.4763(4) 0.3437(4) 0.7655(3) 0.0802(18) Uani 1 1 d . U . . .
C2 C 0.4522(4) 0.2901(4) 0.7758(3) 0.0805(18) Uani 1 1 d . U . . .
C3 C 0.4075(4) 0.2566(4) 0.7586(3) 0.081(2) Uani 1 1 d . U . . .
H3 H 0.394520 0.268033 0.738410 0.097 Uiso 1 1 calc R U . . .
C4 C 0.3816(5) 0.2085(4) 0.7692(3) 0.087(2) Uani 1 1 d . U . . .
C5 C 0.4015(5) 0.1934(5) 0.8002(3) 0.096(2) Uani 1 1 d . U . . .
H5 H 0.383167 0.159971 0.809298 0.115 Uiso 1 1 calc R U . . .
C6 C 0.4462(5) 0.2251(4) 0.8177(3) 0.094(2) Uani 1 1 d . U . . .
H6 H 0.458784 0.213253 0.837831 0.113 Uiso 1 1 calc R U . . .
C7 C 0.4734(5) 0.2751(4) 0.8059(3) 0.0862(19) Uani 1 1 d . U . . .
C8 C 0.5189(4) 0.3082(4) 0.8220(3) 0.0838(18) Uani 1 1 d D U . . .
C9 C 0.5417(4) 0.3581(4) 0.8141(3) 0.0864(19) Uani 1 1 d . U . . .
C10 C 0.5867(4) 0.3943(4) 0.8333(3) 0.089(2) Uani 1 1 d . U . . .
H10 H 0.601702 0.383648 0.852378 0.107 Uiso 1 1 calc R U . . .
C11 C 0.6071(4) 0.4417(5) 0.8248(4) 0.091(2) Uani 1 1 d . U . . .
H11 H 0.637336 0.464022 0.837704 0.109 Uiso 1 1 calc R U . . .
C12 C 0.5882(4) 0.4617(4) 0.7984(3) 0.0850(19) Uani 1 1 d . U . . .
C13 C 0.5451(4) 0.4269(4) 0.7798(3) 0.080(2) Uani 1 1 d . U . . .
H13 H 0.530823 0.438525 0.760830 0.096 Uiso 1 1 calc R U . . .
C14 C 0.5215(4) 0.3766(4) 0.7868(3) 0.0806(18) Uani 1 1 d . U . . .
C15 C 0.3361(5) 0.1738(4) 0.7493(3) 0.088(2) Uani 1 1 d . U . . .
C16 C 0.3014(5) 0.1489(4) 0.7301(4) 0.091(2) Uani 1 1 d . U . . .
C17 C 0.2618(5) 0.1172(5) 0.7040(4) 0.096(2) Uani 1 1 d . U . . .
C18 C 0.2179(5) 0.0787(5) 0.7161(4) 0.110(3) Uani 1 1 d . U . . .
H18 H 0.211641 0.072227 0.743352 0.132 Uiso 1 1 calc R U . . .
C19 C 0.1801(6) 0.0469(5) 0.6877(4) 0.119(3) Uani 1 1 d . U . . .
H19 H 0.149575 0.019879 0.697071 0.142 Uiso 1 1 calc R U . . .
C20 C 0.1864(6) 0.0540(5) 0.6504(4) 0.117(3) Uani 1 1 d . U . . .
H20 H 0.160436 0.032555 0.633078 0.140 Uiso 1 1 calc R U . . .
C21 C 0.2327(5) 0.0944(5) 0.6343(4) 0.107(2) Uani 1 1 d . U . . .
C22 C 0.2460(5) 0.1061(5) 0.5953(4) 0.111(3) Uani 1 1 d . U . . .
H22 H 0.222565 0.085880 0.575942 0.133 Uiso 1 1 calc R U . . .
C23 C 0.2894(5) 0.1436(5) 0.5832(4) 0.111(3) Uani 1 1 d . U . . .
H23 H 0.296261 0.148488 0.555954 0.134 Uiso 1 1 calc R U . . .
C24 C 0.3123(5) 0.1675(5) 0.6482(4) 0.092(2) Uani 1 1 d . U . . .
H24 H 0.333987 0.191739 0.666561 0.111 Uiso 1 1 calc R U . . .
C25 C 0.2711(5) 0.1272(5) 0.6624(4) 0.095(2) Uani 1 1 d . U . . .
C26 C 0.6105(4) 0.5140(5) 0.7890(3) 0.084(2) Uani 1 1 d . U . . .
C27 C 0.6291(4) 0.5570(5) 0.7804(4) 0.087(2) Uani 1 1 d . U . . .
C28 C 0.6504(4) 0.6068(5) 0.7695(4) 0.0916(19) Uani 1 1 d . U . . .
C29 C 0.6981(5) 0.6322(5) 0.7535(4) 0.103(2) Uani 1 1 d . U . . .
H29 H 0.715757 0.614798 0.749348 0.124 Uiso 1 1 calc R U . . .
C30 C 0.7196(5) 0.6800(5) 0.7437(4) 0.111(2) Uani 1 1 d . U . . .
H30 H 0.752265 0.696150 0.732889 0.134 Uiso 1 1 calc R U . . .
C31 C 0.6477(5) 0.6844(5) 0.7650(4) 0.096(2) Uani 1 1 d . U . . .
C32 C 0.6220(4) 0.7091(5) 0.7723(4) 0.093(2) Uani 1 1 d . U . . .
H32 H 0.636925 0.743510 0.766177 0.112 Uiso 1 1 calc R U . . .
C33 C 0.5752(4) 0.6846(4) 0.7883(3) 0.088(2) Uani 1 1 d . U . . .
H33 H 0.558685 0.702568 0.794493 0.105 Uiso 1 1 calc R U . . .
C34 C 0.5749(4) 0.6094(4) 0.7886(3) 0.081(2) Uani 1 1 d . U . . .
H34 H 0.558161 0.574534 0.793592 0.098 Uiso 1 1 calc R U . . .
C35 C 0.6236(4) 0.6325(4) 0.7743(4) 0.0873(18) Uani 1 1 d . U . . .
C36 C 0.5458(5) 0.2912(5) 0.8488(3) 0.103(2) Uani 1 1 d D U . . .
H36A H 0.582226 0.312565 0.845164 0.123 Uiso 1 1 calc R U . . .
H36B H 0.536605 0.256446 0.842256 0.123 Uiso 1 1 calc R U . . .
C37 C 0.5321(5) 0.2938(6) 0.8914(3) 0.126(3) Uani 1 1 d D U . . .
H37A H 0.498019 0.266142 0.896890 0.151 Uiso 1 1 calc R U . . .
H37B H 0.532673 0.325675 0.895994 0.151 Uiso 1 1 calc R U . . .
C38 C 0.5698(6) 0.2902(5) 0.9190(4) 0.146(3) Uani 1 1 d D U . . .
H38A H 0.603944 0.309051 0.908043 0.175 Uiso 1 1 calc R U . . .
H38B H 0.569613 0.303945 0.945077 0.175 Uiso 1 1 calc R U . . .
C39 C 0.5534(6) 0.2355(5) 0.9220(5) 0.165(4) Uani 1 1 d D U . . .
H39A H 0.555819 0.223679 0.895630 0.198 Uiso 1 1 calc R U . . .
H39B H 0.577491 0.232253 0.939032 0.198 Uiso 1 1 calc R U . . .
C40 C 0.5018(6) 0.2011(6) 0.9375(5) 0.175(4) Uani 1 1 d D U . . .
H40A H 0.477169 0.188277 0.915962 0.210 Uiso 1 1 calc R U . . .
H40B H 0.491907 0.218581 0.956669 0.210 Uiso 1 1 calc R U . . .
C41 C 0.5055(8) 0.1578(6) 0.9576(5) 0.188(6) Uani 1 1 d D U . . .
H41A H 0.472925 0.133700 0.968518 0.282 Uiso 1 1 calc R U . . .
H41B H 0.515593 0.141241 0.938244 0.282 Uiso 1 1 calc R U . . .
H41C H 0.530239 0.171354 0.978694 0.282 Uiso 1 1 calc R U . . .
C42 C 0.3814(4) 0.3270(4) 0.8278(3) 0.0778(18) Uani 1 1 d . U . . .
C43 C 0.4139(4) 0.3440(4) 0.8607(3) 0.0784(18) Uani 1 1 d . U . . .
C44 C 0.4557(4) 0.3923(4) 0.8610(3) 0.076(2) Uani 1 1 d . U . . .
H44 H 0.461056 0.413729 0.839325 0.092 Uiso 1 1 calc R U . . .
C45 C 0.4893(4) 0.4097(4) 0.8918(3) 0.0798(19) Uani 1 1 d . U . . .
C46 C 0.4816(4) 0.3783(4) 0.9222(3) 0.087(2) Uani 1 1 d . U . . .
H46 H 0.504986 0.389497 0.943097 0.104 Uiso 1 1 calc R U . . .
C47 C 0.4420(5) 0.3320(5) 0.9235(3) 0.089(2) Uani 1 1 d . U . . .
H47 H 0.438750 0.311466 0.945277 0.107 Uiso 1 1 calc R U . . .
C48 C 0.4042(5) 0.3120(5) 0.8937(3) 0.089(2) Uani 1 1 d . U . . .
C49 C 0.3623(5) 0.2672(5) 0.8954(4) 0.099(2) Uani 1 1 d D U . . .
C50 C 0.3304(5) 0.2491(5) 0.8660(4) 0.098(2) Uani 1 1 d . U . . .
C51 C 0.2877(5) 0.2023(5) 0.8658(4) 0.111(3) Uani 1 1 d . U . . .
H51 H 0.281214 0.181579 0.888090 0.133 Uiso 1 1 calc R U . . .
C52 C 0.2549(5) 0.1845(5) 0.8361(4) 0.114(3) Uani 1 1 d . U . . .
H52 H 0.225322 0.153034 0.838230 0.137 Uiso 1 1 calc R U . . .
C53 C 0.2650(5) 0.2136(5) 0.8008(4) 0.107(2) Uani 1 1 d . U . . .
C54 C 0.3057(5) 0.2592(5) 0.7986(4) 0.093(2) Uani 1 1 d . U . . .
H54 H 0.311936 0.278595 0.775467 0.112 Uiso 1 1 calc R U . . .
C55 C 0.3386(5) 0.2781(5) 0.8300(3) 0.088(2) Uani 1 1 d . U . . .
C56 C 0.5306(5) 0.4605(5) 0.8896(3) 0.081(2) Uani 1 1 d . U . . .
C57 C 0.5640(4) 0.5017(5) 0.8859(3) 0.081(2) Uani 1 1 d . U . . .
C58 C 0.5984(4) 0.5537(5) 0.8835(3) 0.0863(19) Uani 1 1 d . U . . .
C59 C 0.6499(5) 0.5725(5) 0.8822(3) 0.097(2) Uani 1 1 d . U . . .
H59 H 0.662473 0.550156 0.882703 0.116 Uiso 1 1 calc R U . . .
C60 C 0.6839(5) 0.6250(5) 0.8802(4) 0.102(2) Uani 1 1 d . U . . .
H60 H 0.718612 0.636816 0.878141 0.122 Uiso 1 1 calc R U . . .
C61 C 0.6674(5) 0.6584(5) 0.8812(3) 0.096(2) Uani 1 1 d . U . . .
H61 H 0.690537 0.693216 0.880327 0.116 Uiso 1 1 calc R U . . .
C62 C 0.6146(4) 0.6405(5) 0.8835(3) 0.0844(19) Uani 1 1 d . U . . .
C63 C 0.5948(4) 0.6709(5) 0.8855(3) 0.082(2) Uani 1 1 d . U . . .
H63 H 0.616601 0.706022 0.885375 0.099 Uiso 1 1 calc R U . . .
C64 C 0.5447(4) 0.6526(4) 0.8875(3) 0.081(2) Uani 1 1 d . U . . .
H64 H 0.532177 0.674929 0.889947 0.097 Uiso 1 1 calc R U . . .
C65 C 0.5298(4) 0.5714(4) 0.8836(3) 0.0731(19) Uani 1 1 d . U . . .
H65 H 0.507181 0.536564 0.882117 0.088 Uiso 1 1 calc R U . . .
C66 C 0.5807(4) 0.5884(4) 0.8830(3) 0.0794(18) Uani 1 1 d . U . . .
C67 C 0.2287(6) 0.1952(5) 0.7698(5) 0.118(3) Uani 1 1 d . U . . .
C68 C 0.1993(6) 0.1765(6) 0.7440(5) 0.132(3) Uani 1 1 d . U . . .
C69 C 0.1529(4) 0.1458(3) 0.7182(2) 0.151(3) Uani 1 1 d G U . . .
C70 C 0.1042(4) 0.1114(4) 0.7288(3) 0.161(3) Uani 1 1 d G U . . .
H70 H 0.095562 0.104407 0.755665 0.193 Uiso 1 1 calc R U . . .
C71 C 0.0681(3) 0.0873(3) 0.7001(3) 0.171(4) Uani 1 1 d G U . . .
H71 H 0.034881 0.063814 0.707321 0.205 Uiso 1 1 calc R U . . .
C72 C 0.0808(3) 0.0976(3) 0.6608(3) 0.171(4) Uani 1 1 d G U . . .
H72 H 0.056143 0.081135 0.641151 0.205 Uiso 1 1 calc R U . . .
C73 C 0.1295(3) 0.1320(2) 0.6502(2) 0.161(3) Uani 1 1 d G U . . .
C77 C 0.1655(3) 0.1561(2) 0.6789(2) 0.153(3) Uani 1 1 d G U . . .
C76 C 0.2142(3) 0.1905(3) 0.6683(3) 0.149(3) Uani 1 1 d G U . . .
H76 H 0.238811 0.207013 0.687946 0.179 Uiso 1 1 calc R U . . .
N4 N 0.2268(3) 0.2008(3) 0.6290(3) 0.160(3) Uani 1 1 d G U . . .
C75 C 0.1908(4) 0.1767(3) 0.6003(3) 0.164(3) Uani 1 1 d G U . . .
H75 H 0.199396 0.183744 0.573431 0.197 Uiso 1 1 calc R U . . .
C74 C 0.1421(4) 0.1423(3) 0.6109(2) 0.162(3) Uani 1 1 d G U . . .
H74 H 0.117452 0.125829 0.591254 0.195 Uiso 1 1 calc R U . . .
C78 C 0.3514(6) 0.2362(5) 0.9322(4) 0.131(3) Uani 1 1 d D U . . .
H78A H 0.314903 0.215433 0.936050 0.157 Uiso 1 1 calc R U . . .
H78B H 0.365847 0.258084 0.955274 0.157 Uiso 1 1 calc R U . . .
C79 C 0.3742(6) 0.2033(6) 0.9273(4) 0.148(3) Uani 1 1 d D U . . .
H79A H 0.409956 0.224418 0.920603 0.178 Uiso 1 1 calc R U . . .
H79B H 0.357665 0.180055 0.905272 0.178 Uiso 1 1 calc R U . . .
C80 C 0.3696(7) 0.1730(6) 0.9644(5) 0.179(4) Uani 1 1 d D U . . .
H80A H 0.390908 0.157709 0.961257 0.215 Uiso 1 1 calc R U . . .
H80B H 0.382620 0.196035 0.987016 0.215 Uiso 1 1 calc R U . . .
C81 C 0.3182(7) 0.1331(7) 0.9734(5) 0.197(4) Uani 1 1 d D U . . .
H81A H 0.303153 0.111655 0.950146 0.237 Uiso 1 1 calc R U . . .
H81B H 0.297475 0.147902 0.980749 0.237 Uiso 1 1 calc R U . . .
C82 C 0.3210(7) 0.1010(7) 1.0089(6) 0.204(5) Uani 1 1 d D U . . .
H82A H 0.340386 0.084807 1.001166 0.244 Uiso 1 1 calc R U . . .
H82B H 0.337581 0.122712 1.031802 0.244 Uiso 1 1 calc R U . . .
C83 C 0.2688(7) 0.0624(8) 1.0191(6) 0.218(7) Uani 1 1 d D U . . .
H83A H 0.269209 0.041997 1.040893 0.327 Uiso 1 1 calc R U . . .
H83B H 0.250032 0.078822 1.026832 0.327 Uiso 1 1 calc R U . . .
H83C H 0.252826 0.041073 0.996322 0.327 Uiso 1 1 calc R U . . .
C84 C 0.2722(4) 0.3386(4) 0.7431(3) 0.0702(18) Uani 1 1 d . U . . .
C85 C 0.2370(4) 0.3164(4) 0.7100(3) 0.0734(18) Uani 1 1 d . U . . .
C86 C 0.2555(4) 0.3203(4) 0.6721(3) 0.074(2) Uani 1 1 d . U . . .
H86 H 0.290573 0.335676 0.668602 0.089 Uiso 1 1 calc R U . . .
C87 C 0.2265(4) 0.3037(4) 0.6408(3) 0.082(2) Uani 1 1 d . U . . .
C88 C 0.1740(4) 0.2801(4) 0.6474(3) 0.083(2) Uani 1 1 d . U . . .
H88 H 0.152143 0.268191 0.625550 0.099 Uiso 1 1 calc R U . . .
C89 C 0.1542(4) 0.2739(4) 0.6837(3) 0.081(2) Uani 1 1 d . U . . .
H89 H 0.118960 0.257212 0.686687 0.098 Uiso 1 1 calc R U . . .
C90 C 0.1848(4) 0.2919(4) 0.7169(3) 0.0741(18) Uani 1 1 d . U . . .
C91 C 0.1661(4) 0.2871(4) 0.7537(3) 0.0704(18) Uani 1 1 d . U . . .
C92 C 0.1965(4) 0.3027(4) 0.7864(3) 0.0748(18) Uani 1 1 d . U . . .
C93 C 0.1793(4) 0.2932(4) 0.8250(3) 0.084(2) Uani 1 1 d . U . . .
H93 H 0.144390 0.273482 0.829434 0.100 Uiso 1 1 calc R U . . .
C94 C 0.2101(4) 0.3110(4) 0.8568(3) 0.082(2) Uani 1 1 d . U . . .
H94 H 0.196484 0.305480 0.882432 0.098 Uiso 1 1 calc R U . . .
C95 C 0.2623(4) 0.3377(4) 0.8512(3) 0.0779(19) Uani 1 1 d . U . . .
C96 C 0.2807(4) 0.3481(4) 0.8146(3) 0.074(2) Uani 1 1 d . U . . .
H96 H 0.315641 0.368532 0.810957 0.089 Uiso 1 1 calc R U . . .
C97 C 0.2494(4) 0.3294(4) 0.7813(3) 0.0722(18) Uani 1 1 d . U . . .
C98 C 0.2448(4) 0.3029(4) 0.6030(3) 0.085(2) Uani 1 1 d . U . . .
C99 C 0.2576(4) 0.3010(5) 0.5699(3) 0.088(2) Uani 1 1 d . U . . .
C100 C 0.2704(5) 0.2941(5) 0.5314(3) 0.095(2) Uani 1 1 d . U . . .
C101 C 0.2489(5) 0.3033(5) 0.4998(3) 0.105(2) Uani 1 1 d . U . . .
H101 H 0.227175 0.316314 0.503732 0.126 Uiso 1 1 calc R U . . .
C102 C 0.2590(5) 0.2933(5) 0.4607(4) 0.109(2) Uani 1 1 d . U . . .
H102 H 0.244036 0.300305 0.439170 0.130 Uiso 1 1 calc R U . . .
C103 C 0.2885(5) 0.2748(5) 0.4541(4) 0.104(2) Uani 1 1 d . U . . .
H103 H 0.293790 0.267185 0.428264 0.125 Uiso 1 1 calc R U . . .
C104 C 0.3114(5) 0.2666(5) 0.4855(3) 0.097(2) Uani 1 1 d . U . . .
C105 C 0.3447(5) 0.2482(5) 0.4797(3) 0.098(2) Uani 1 1 d . U . . .
H105 H 0.351183 0.241362 0.453868 0.117 Uiso 1 1 calc R U . . .
C106 C 0.3675(5) 0.2402(5) 0.5107(3) 0.097(2) Uani 1 1 d . U . . .
H106 H 0.390068 0.228469 0.506002 0.117 Uiso 1 1 calc R U . . .
C107 C 0.3274(5) 0.2657(5) 0.5544(3) 0.092(2) Uani 1 1 d . U . . .
H107 H 0.321110 0.271409 0.580610 0.111 Uiso 1 1 calc R U . . .
C108 C 0.3031(5) 0.2760(5) 0.5237(3) 0.0916(19) Uani 1 1 d . U . . .
C109 C 0.2951(4) 0.3540(4) 0.8844(3) 0.077(2) Uani 1 1 d . U . . .
C110 C 0.3214(4) 0.3664(4) 0.9121(3) 0.079(2) Uani 1 1 d . U . . .
C111 C 0.3544(4) 0.3838(5) 0.9455(3) 0.0817(19) Uani 1 1 d . U . . .
C112 C 0.3482(5) 0.3502(5) 0.9747(3) 0.096(2) Uani 1 1 d . U . . .
H112 H 0.323987 0.315930 0.971549 0.115 Uiso 1 1 calc R U . . .
C113 C 0.3772(5) 0.3660(5) 1.0088(3) 0.101(3) Uani 1 1 d . U . . .
H113 H 0.373931 0.342037 1.027791 0.121 Uiso 1 1 calc R U . . .
C114 C 0.4101(5) 0.4153(5) 1.0152(3) 0.100(3) Uani 1 1 d . U . . .
H114 H 0.427777 0.425676 1.039205 0.121 Uiso 1 1 calc R U . . .
C115 C 0.4179(5) 0.4512(5) 0.9862(3) 0.089(2) Uani 1 1 d . U . . .
C116 C 0.4502(4) 0.5020(5) 0.9908(3) 0.088(2) Uani 1 1 d . U . . .
H116 H 0.468291 0.513702 1.014641 0.106 Uiso 1 1 calc R U . . .
C117 C 0.4568(4) 0.5352(5) 0.9630(3) 0.083(2) Uani 1 1 d . U . . .
H117 H 0.478924 0.569651 0.967474 0.099 Uiso 1 1 calc R U . . .
C118 C 0.3999(4) 0.4720(4) 0.9227(3) 0.0731(19) Uani 1 1 d . U . . .
H118 H 0.382336 0.461777 0.898537 0.088 Uiso 1 1 calc R U . . .
C119 C 0.3901(4) 0.4350(5) 0.9511(3) 0.0809(19) Uani 1 1 d . U . . .
C120 C 0.1121(4) 0.2640(4) 0.7601(4) 0.095(2) Uani 1 1 d D U . . .
H12A H 0.096712 0.270141 0.736934 0.114 Uiso 1 1 calc R U . . .
H12B H 0.105986 0.279741 0.783013 0.114 Uiso 1 1 calc R U . . .
C121 C 0.0876(4) 0.2081(4) 0.7670(4) 0.120(3) Uani 1 1 d D U . . .
H12C H 0.108364 0.201566 0.785430 0.144 Uiso 1 1 calc R U . . .
H12D H 0.086377 0.191460 0.741911 0.144 Uiso 1 1 calc R U . . .
C122 C 0.0342(5) 0.1849(5) 0.7837(5) 0.144(3) Uani 1 1 d D U . . .
H12E H 0.011558 0.186406 0.763947 0.173 Uiso 0.562(10) 1 calc R U P A 1
H12F H 0.034022 0.203487 0.807229 0.173 Uiso 0.562(10) 1 calc R U P A 1
H12G H 0.011409 0.171541 0.760942 0.173 Uiso 0.438(10) 1 calc R U P A 2
H12H H 0.028702 0.155662 0.799332 0.173 Uiso 0.438(10) 1 calc R U P A 2
C123 C 0.0165(9) 0.1297(6) 0.7945(8) 0.155(5) Uani 0.562(10) 1 d D U P A 1
H12I H 0.013839 0.111706 0.769882 0.186 Uiso 0.562(10) 1 calc R U P A 1
H12J H 0.043087 0.129436 0.810350 0.186 Uiso 0.562(10) 1 calc R U P A 1
C124 C -0.0326(9) 0.0998(9) 0.8167(9) 0.164(6) Uani 0.562(10) 1 d D U P A 1
H12K H -0.060390 0.095039 0.799564 0.197 Uiso 0.562(10) 1 calc R U P A 1
H12L H -0.032303 0.119149 0.839850 0.197 Uiso 0.562(10) 1 calc R U P A 1
C125 C -0.0420(12) 0.0483(10) 0.8303(9) 0.178(8) Uani 0.562(10) 1 d D U P A 1
H12M H -0.073817 0.030916 0.844344 0.267 Uiso 0.562(10) 1 calc R U P A 1
H12N H -0.043073 0.028583 0.807533 0.267 Uiso 0.562(10) 1 calc R U P A 1
H12O H -0.014968 0.052708 0.847845 0.267 Uiso 0.562(10) 1 calc R U P A 1
C126 C 0.3526(4) 0.4495(4) 0.6748(3) 0.0703(17) Uani 1 1 d . U . . .
C127 C 0.3568(4) 0.4443(4) 0.6318(3) 0.0721(17) Uani 1 1 d . U . . .
C128 C 0.3993(4) 0.4462(4) 0.6175(3) 0.0727(19) Uani 1 1 d . U . . .
H128 H 0.425492 0.452366 0.635143 0.087 Uiso 1 1 calc R U . . .
C129 C 0.4051(4) 0.4395(4) 0.5789(3) 0.0808(19) Uani 1 1 d . U . . .
C130 C 0.3663(4) 0.4337(4) 0.5534(3) 0.087(2) Uani 1 1 d . U . . .
H130 H 0.370087 0.430905 0.526110 0.104 Uiso 1 1 calc R U . . .
C131 C 0.3227(4) 0.4321(4) 0.5667(3) 0.084(2) Uani 1 1 d . U . . .
H131 H 0.297939 0.428468 0.548441 0.101 Uiso 1 1 calc R U . . .
C132 C 0.3155(4) 0.4357(4) 0.6075(3) 0.0759(18) Uani 1 1 d . U . . .
C133 C 0.2727(4) 0.4308(4) 0.6221(3) 0.0715(17) Uani 1 1 d D U . . .
C134 C 0.2670(4) 0.4342(4) 0.6622(3) 0.0748(18) Uani 1 1 d . U . . .
C135 C 0.2211(4) 0.4233(4) 0.6783(3) 0.077(2) Uani 1 1 d . U . . .
H135 H 0.193458 0.413900 0.661351 0.093 Uiso 1 1 calc R U . . .
C136 C 0.2149(4) 0.4257(4) 0.7182(3) 0.077(2) Uani 1 1 d . U . . .
H136 H 0.183190 0.417527 0.728544 0.092 Uiso 1 1 calc R U . . .
C137 C 0.2567(4) 0.4408(4) 0.7439(3) 0.0720(18) Uani 1 1 d . U . . .
C138 C 0.3013(4) 0.4516(4) 0.7288(3) 0.0688(18) Uani 1 1 d . U . . .
H138 H 0.329367 0.462922 0.745561 0.083 Uiso 1 1 calc R U . . .
C139 C 0.3069(4) 0.4461(4) 0.6879(3) 0.0685(17) Uani 1 1 d . U . . .
C140 C 0.4455(5) 0.4366(4) 0.5645(3) 0.084(2) Uani 1 1 d . U . . .
C141 C 0.4799(5) 0.4319(5) 0.5540(3) 0.089(2) Uani 1 1 d . U . . .
C142 C 0.5186(5) 0.4204(5) 0.5420(3) 0.095(2) Uani 1 1 d . U . . .
C143 C 0.5602(5) 0.4550(5) 0.5245(4) 0.106(2) Uani 1 1 d . U . . .
H143 H 0.564148 0.486712 0.518266 0.127 Uiso 1 1 calc R U . . .
C144 C 0.5984(5) 0.4440(6) 0.5153(4) 0.111(3) Uani 1 1 d . U . . .
H144 H 0.629090 0.469602 0.504921 0.133 Uiso 1 1 calc R U . . .
C145 C 0.5925(5) 0.3991(6) 0.5209(4) 0.110(2) Uani 1 1 d . U . . .
H145 H 0.617607 0.391893 0.512879 0.132 Uiso 1 1 calc R U . . .
C146 C 0.5491(5) 0.3624(6) 0.5385(4) 0.101(2) Uani 1 1 d . U . . .
C147 C 0.5383(5) 0.3134(5) 0.5463(4) 0.104(2) Uani 1 1 d . U . . .
H147 H 0.562828 0.304733 0.539957 0.125 Uiso 1 1 calc R U . . .
C148 C 0.4951(5) 0.2780(5) 0.5623(3) 0.100(2) Uani 1 1 d . U . . .
H148 H 0.490721 0.245847 0.567011 0.121 Uiso 1 1 calc R U . . .
C149 C 0.4669(5) 0.3333(5) 0.5662(3) 0.091(2) Uani 1 1 d . U . . .
H149 H 0.441766 0.340662 0.573769 0.109 Uiso 1 1 calc R U . . .
C150 C 0.5119(5) 0.3734(5) 0.5493(3) 0.0925(19) Uani 1 1 d . U . . .
C151 C 0.2507(4) 0.4431(4) 0.7851(3) 0.0712(19) Uani 1 1 d . U . . .
C152 C 0.2483(4) 0.4437(4) 0.8199(3) 0.0718(19) Uani 1 1 d . U . . .
C153 C 0.2395(4) 0.4429(4) 0.8615(3) 0.0747(18) Uani 1 1 d . U . . .
C154 C 0.1951(4) 0.4105(4) 0.8770(3) 0.086(2) Uani 1 1 d . U . . .
H154 H 0.169853 0.386350 0.860461 0.103 Uiso 1 1 calc R U . . .
C155 C 0.1848(5) 0.4112(5) 0.9169(3) 0.091(2) Uani 1 1 d . U . . .
H155 H 0.153535 0.386295 0.926917 0.109 Uiso 1 1 calc R U . . .
C156 C 0.2172(4) 0.4453(5) 0.9409(3) 0.089(2) Uani 1 1 d . U . . .
H156 H 0.208526 0.446858 0.967330 0.107 Uiso 1 1 calc R U . . .
C157 C 0.2654(4) 0.4799(4) 0.9263(3) 0.0798(19) Uani 1 1 d . U . . .
C158 C 0.3024(4) 0.5190(4) 0.9498(3) 0.085(2) Uani 1 1 d . U . . .
H158 H 0.293709 0.524357 0.975349 0.102 Uiso 1 1 calc R U . . .
C159 C 0.3499(4) 0.5490(4) 0.9366(3) 0.079(2) Uani 1 1 d . U . . .
H159 H 0.373844 0.574570 0.953022 0.095 Uiso 1 1 calc R U . . .
C160 C 0.3280(4) 0.5098(4) 0.8761(3) 0.072(2) Uani 1 1 d . U . . .
H160 H 0.337092 0.507565 0.849956 0.087 Uiso 1 1 calc R U . . .
C161 C 0.2770(4) 0.4775(4) 0.8875(3) 0.0728(18) Uani 1 1 d . U . . .
C162 C 0.2306(4) 0.4195(4) 0.5959(3) 0.091(2) Uani 1 1 d D U . . .
H16A H 0.200096 0.391428 0.607336 0.110 Uiso 0.594(8) 1 calc R U P B 1
H16B H 0.236679 0.407978 0.570530 0.110 Uiso 0.594(8) 1 calc R U P B 1
H16C H 0.199112 0.402031 0.610913 0.110 Uiso 0.406(8) 1 calc R U P B 2
H16D H 0.229256 0.396873 0.574843 0.110 Uiso 0.406(8) 1 calc R U P B 2
C163 C 0.2210(7) 0.4610(7) 0.5882(6) 0.099(3) Uani 0.594(8) 1 d D U P B 1
H16E H 0.213675 0.472111 0.613244 0.119 Uiso 0.594(8) 1 calc R U P B 1
H16F H 0.191230 0.448863 0.571209 0.119 Uiso 0.594(8) 1 calc R U P B 1
C164 C 0.2661(7) 0.5061(5) 0.5680(5) 0.110(3) Uani 0.594(8) 1 d D U P B 1
H16G H 0.277165 0.492577 0.546453 0.132 Uiso 0.594(8) 1 calc R U P B 1
H16H H 0.253343 0.526528 0.555792 0.132 Uiso 0.594(8) 1 calc R U P B 1
C165 C 0.3104(8) 0.5400(8) 0.5905(6) 0.135(4) Uani 0.594(8) 1 d D U P B 1
H16I H 0.334766 0.565351 0.572294 0.162 Uiso 0.594(8) 1 calc R U P B 1
H16J H 0.325552 0.520657 0.600692 0.162 Uiso 0.594(8) 1 calc R U P B 1
C166 C 0.3028(8) 0.5672(9) 0.6249(6) 0.149(5) Uani 0.594(8) 1 d D U P B 1
H16K H 0.283503 0.542892 0.645787 0.178 Uiso 0.594(8) 1 calc R U P B 1
H16L H 0.283563 0.583038 0.616126 0.178 Uiso 0.594(8) 1 calc R U P B 1
C167 C 0.3539(10) 0.6076(9) 0.6415(7) 0.188(8) Uani 0.594(8) 1 d D U P B 1
H16M H 0.348444 0.624623 0.663509 0.282 Uiso 0.594(8) 1 calc R U P B 1
H16N H 0.372703 0.591748 0.650569 0.282 Uiso 0.594(8) 1 calc R U P B 1
H16O H 0.372763 0.631828 0.620958 0.282 Uiso 0.594(8) 1 calc R U P B 1
C168 C 0.5204(4) 0.4970(4) 0.6871(3) 0.0712(17) Uani 1 1 d . U . . .
C169 C 0.5506(4) 0.4808(4) 0.6662(3) 0.0758(17) Uani 1 1 d . U . . .
C170 C 0.5433(4) 0.4344(4) 0.6721(3) 0.0771(19) Uani 1 1 d . U . . .
H170 H 0.516927 0.412105 0.688749 0.093 Uiso 1 1 calc R U . . .
C171 C 0.5734(4) 0.4186(4) 0.6543(3) 0.0814(18) Uani 1 1 d . U . . .
C172 C 0.6069(4) 0.4499(4) 0.6259(3) 0.087(2) Uani 1 1 d . U . . .
H172 H 0.623865 0.437490 0.610467 0.105 Uiso 1 1 calc R U . . .
C173 C 0.6167(4) 0.4979(4) 0.6192(3) 0.090(2) Uani 1 1 d . U . . .
H173 H 0.641600 0.518656 0.600885 0.108 Uiso 1 1 calc R U . . .
C174 C 0.5890(4) 0.5159(4) 0.6401(3) 0.0862(19) Uani 1 1 d . U . . .
C175 C 0.5982(4) 0.5640(4) 0.6376(3) 0.0855(18) Uani 1 1 d D U . . .
C176 C 0.5718(4) 0.5792(4) 0.6585(3) 0.0867(19) Uani 1 1 d . U . . .
C177 C 0.5841(5) 0.6292(4) 0.6582(3) 0.096(2) Uani 1 1 d . U . . .
H177 H 0.612293 0.653028 0.643781 0.115 Uiso 1 1 calc R U . . .
C178 C 0.5554(4) 0.6440(4) 0.6786(3) 0.092(2) Uani 1 1 d . U . . .
H178 H 0.564583 0.678214 0.677762 0.110 Uiso 1 1 calc R U . . .
C179 C 0.5143(4) 0.6121(4) 0.7003(3) 0.0773(18) Uani 1 1 d . U . . .
C180 C 0.5025(4) 0.5633(4) 0.7027(3) 0.0738(19) Uani 1 1 d . U . . .
H180 H 0.474358 0.540334 0.717547 0.089 Uiso 1 1 calc R U . . .
C181 C 0.5319(4) 0.5469(4) 0.6835(3) 0.0750(17) Uani 1 1 d . U . . .
C182 C 0.5664(4) 0.3709(5) 0.6653(3) 0.082(2) Uani 1 1 d . U . . .
C183 C 0.5579(4) 0.3321(5) 0.6795(3) 0.082(2) Uani 1 1 d . U . . .
C184 C 0.5426(4) 0.2826(4) 0.6934(3) 0.0836(19) Uani 1 1 d . U . . .
C185 C 0.5703(5) 0.2736(5) 0.7190(3) 0.093(2) Uani 1 1 d . U . . .
H185 H 0.600808 0.299943 0.728951 0.112 Uiso 1 1 calc R U . . .
C186 C 0.5524(5) 0.2243(5) 0.7305(3) 0.099(2) Uani 1 1 d . U . . .
H186 H 0.571548 0.217758 0.748802 0.119 Uiso 1 1 calc R U . . .
C187 C 0.5079(5) 0.1837(5) 0.7166(3) 0.096(2) Uani 1 1 d . U . . .
H187 H 0.496781 0.150500 0.725051 0.116 Uiso 1 1 calc R U . . .
C188 C 0.4806(5) 0.1950(5) 0.6894(3) 0.089(2) Uani 1 1 d . U . . .
C189 C 0.4361(5) 0.1556(5) 0.6719(3) 0.093(2) Uani 1 1 d . U . . .
H189 H 0.423720 0.122002 0.679817 0.112 Uiso 1 1 calc R U . . .
C190 C 0.4113(5) 0.1667(5) 0.6437(3) 0.089(2) Uani 1 1 d . U . . .
H190 H 0.383667 0.140373 0.630469 0.107 Uiso 1 1 calc R U . . .
C191 C 0.4667(4) 0.2511(4) 0.6520(3) 0.082(2) Uani 1 1 d . U . . .
H191 H 0.476182 0.284647 0.645879 0.098 Uiso 1 1 calc R U . . .
C192 C 0.4968(5) 0.2433(4) 0.6786(3) 0.0824(19) Uani 1 1 d . U . . .
C193 C 0.4861(4) 0.6308(4) 0.7209(3) 0.0713(18) Uani 1 1 d . U . . .
C194 C 0.4680(4) 0.6511(4) 0.7375(3) 0.0697(18) Uani 1 1 d . U . . .
C195 C 0.4506(4) 0.6781(4) 0.7589(3) 0.0716(17) Uani 1 1 d . U . . .
C196 C 0.4413(4) 0.7129(4) 0.7393(3) 0.0777(19) Uani 1 1 d . U . . .
H196 H 0.445732 0.717112 0.711758 0.093 Uiso 1 1 calc R U . . .
C197 C 0.4254(4) 0.7418(4) 0.7611(3) 0.080(2) Uani 1 1 d . U . . .
H197 H 0.419998 0.765499 0.747589 0.096 Uiso 1 1 calc R U . . .
C198 C 0.4178(4) 0.7366(4) 0.7997(3) 0.0758(19) Uani 1 1 d . U . . .
H198 H 0.407762 0.756890 0.813369 0.091 Uiso 1 1 calc R U . . .
C199 C 0.4249(4) 0.7005(4) 0.8206(3) 0.0718(17) Uani 1 1 d . U . . .
C200 C 0.4159(4) 0.6916(4) 0.8605(3) 0.0716(19) Uani 1 1 d . U . . .
H200 H 0.404512 0.710017 0.875136 0.086 Uiso 1 1 calc R U . . .
C201 C 0.4231(4) 0.6572(4) 0.8786(3) 0.0710(18) Uani 1 1 d . U . . .
H201 H 0.417177 0.652555 0.905958 0.085 Uiso 1 1 calc R U . . .
C202 C 0.4481(3) 0.6365(4) 0.8214(3) 0.0664(18) Uani 1 1 d . U . . .
H202 H 0.459703 0.617257 0.808175 0.080 Uiso 1 1 calc R U . . .
C203 C 0.4416(4) 0.6718(4) 0.7997(3) 0.0686(16) Uani 1 1 d . U . . .
C204 C 0.6290(7) 0.5951(7) 0.6037(4) 0.096(2) Uani 0.680(9) 1 d D U P C 1
H20A H 0.657023 0.588630 0.600462 0.116 Uiso 0.680(9) 1 calc R U P C 1
H20B H 0.643651 0.630488 0.611445 0.116 Uiso 0.680(9) 1 calc R U P C 1
C205 C 0.6050(7) 0.5893(7) 0.5633(5) 0.102(3) Uani 0.680(9) 1 d D U P C 1
H20C H 0.584668 0.553199 0.557617 0.122 Uiso 0.680(9) 1 calc R U P C 1
H20D H 0.632142 0.603769 0.543647 0.122 Uiso 0.680(9) 1 calc R U P C 1
C206 C 0.5720(6) 0.6127(7) 0.5571(6) 0.106(3) Uani 0.680(9) 1 d D U P C 1
H20E H 0.586230 0.644220 0.572208 0.127 Uiso 0.680(9) 1 calc R U P C 1
H20F H 0.572901 0.621191 0.529094 0.127 Uiso 0.680(9) 1 calc R U P C 1
C207 C 0.5187(6) 0.5801(7) 0.5692(6) 0.110(3) Uani 0.680(9) 1 d D U P C 1
H20G H 0.517569 0.566222 0.595506 0.132 Uiso 0.680(9) 1 calc R U P C 1
H20H H 0.502120 0.551909 0.550606 0.132 Uiso 0.680(9) 1 calc R U P C 1
C208 C 0.4900(6) 0.6097(7) 0.5700(6) 0.110(3) Uani 0.680(9) 1 d D U P C 1
H20I H 0.507927 0.639170 0.587143 0.132 Uiso 0.680(9) 1 calc R U P C 1
H20J H 0.489223 0.621611 0.543233 0.132 Uiso 0.680(9) 1 calc R U P C 1
C209 C 0.4358(6) 0.5767(7) 0.5851(6) 0.120(5) Uani 0.680(9) 1 d D U P C 1
H20K H 0.418865 0.596248 0.585246 0.179 Uiso 0.680(9) 1 calc R U P C 1
H20L H 0.417892 0.547784 0.567852 0.179 Uiso 0.680(9) 1 calc R U P C 1
H20M H 0.436581 0.565328 0.611726 0.179 Uiso 0.680(9) 1 calc R U P C 1
C210 C 0.6955(5) 0.7066(5) 0.7490(4) 0.110(2) Uani 1 1 d . U . . .
H210 H 0.711584 0.740716 0.741654 0.132 Uiso 1 1 calc R U . . .
C223 C 0.0147(9) 0.2130(10) 0.8090(10) 0.154(5) Uani 0.438(10) 1 d D U P A 2
H22A H 0.024185 0.245392 0.796417 0.185 Uiso 0.438(10) 1 calc R U P A 2
H22B H 0.031021 0.220110 0.834984 0.185 Uiso 0.438(10) 1 calc R U P A 2
C224 C -0.0429(9) 0.1833(13) 0.8147(10) 0.158(6) Uani 0.438(10) 1 d D U P A 2
H22C H -0.058720 0.187065 0.790778 0.189 Uiso 0.438(10) 1 calc R U P A 2
H22D H -0.053526 0.147555 0.817421 0.189 Uiso 0.438(10) 1 calc R U P A 2
C225 C -0.0627(13) 0.1989(13) 0.8502(10) 0.164(8) Uani 0.438(10) 1 d D U P A 2
H22E H -0.099112 0.178150 0.851281 0.245 Uiso 0.438(10) 1 calc R U P A 2
H22F H -0.048225 0.194374 0.874281 0.245 Uiso 0.438(10) 1 calc R U P A 2
H22G H -0.053434 0.233987 0.847569 0.245 Uiso 0.438(10) 1 calc R U P A 2
C263 C 0.2353(14) 0.4663(8) 0.5778(7) 0.101(3) Uani 0.406(8) 1 d D U P B 2
H26F H 0.205558 0.456123 0.561079 0.121 Uiso 0.406(8) 1 calc R U P B 2
H26G H 0.264624 0.480626 0.560212 0.121 Uiso 0.406(8) 1 calc R U P B 2
C264 C 0.2401(11) 0.5061(6) 0.6035(6) 0.109(3) Uani 0.406(8) 1 d D U P B 2
H26H H 0.266933 0.513942 0.622715 0.131 Uiso 0.406(8) 1 calc R U P B 2
H26I H 0.208598 0.494297 0.618122 0.131 Uiso 0.406(8) 1 calc R U P B 2
C265 C 0.2526(10) 0.5560(7) 0.5801(8) 0.116(4) Uani 0.406(8) 1 d D U P B 2
H26J H 0.223218 0.549888 0.564405 0.140 Uiso 0.406(8) 1 calc R U P B 2
H26K H 0.259501 0.582828 0.599140 0.140 Uiso 0.406(8) 1 calc R U P B 2
C266 C 0.2964(10) 0.5724(10) 0.5538(8) 0.119(4) Uani 0.406(8) 1 d D U P B 2
H26A H 0.326091 0.582485 0.570478 0.142 Uiso 0.406(8) 1 calc R U P B 2
H26B H 0.291176 0.543202 0.538341 0.142 Uiso 0.406(8) 1 calc R U P B 2
C267 C 0.3085(11) 0.6150(10) 0.5254(8) 0.119(4) Uani 0.406(8) 1 d D U P B 2
H26C H 0.337933 0.621969 0.509948 0.178 Uiso 0.406(8) 1 calc R U P B 2
H26D H 0.280054 0.605381 0.507818 0.178 Uiso 0.406(8) 1 calc R U P B 2
H26E H 0.315125 0.644839 0.540098 0.178 Uiso 0.406(8) 1 calc R U P B 2
C304 C 0.6488(8) 0.6026(11) 0.6226(9) 0.093(3) Uani 0.320(9) 1 d D U P C 2
H30A H 0.669405 0.588040 0.614111 0.112 Uiso 0.320(9) 1 calc R U P C 2
H30B H 0.667491 0.630094 0.641368 0.112 Uiso 0.320(9) 1 calc R U P C 2
C305 C 0.6272(12) 0.6177(11) 0.5881(10) 0.099(3) Uani 0.320(9) 1 d D U P C 2
H30C H 0.653962 0.635320 0.568464 0.119 Uiso 0.320(9) 1 calc R U P C 2
H30D H 0.617325 0.641604 0.597762 0.119 Uiso 0.320(9) 1 calc R U P C 2
C306 C 0.5819(12) 0.5745(11) 0.5672(10) 0.102(3) Uani 0.320(9) 1 d D U P C 2
H30E H 0.592553 0.552890 0.554122 0.123 Uiso 0.320(9) 1 calc R U P C 2
H30F H 0.556415 0.554118 0.587045 0.123 Uiso 0.320(9) 1 calc R U P C 2
C307 C 0.5583(13) 0.5932(14) 0.5366(8) 0.107(3) Uani 0.320(9) 1 d D U P C 2
H30G H 0.532112 0.564603 0.521849 0.128 Uiso 0.320(9) 1 calc R U P C 2
H30H H 0.584116 0.615851 0.517854 0.128 Uiso 0.320(9) 1 calc R U P C 2
C308 C 0.5355(14) 0.6211(12) 0.5578(10) 0.108(3) Uani 0.320(9) 1 d D U P C 2
H30I H 0.519690 0.632847 0.538563 0.130 Uiso 0.320(9) 1 calc R U P C 2
H30J H 0.561797 0.650443 0.571883 0.130 Uiso 0.320(9) 1 calc R U P C 2
C309 C 0.4963(15) 0.5844(15) 0.5869(11) 0.114(5) Uani 0.320(9) 1 d D U P C 2
H30K H 0.481094 0.601178 0.600794 0.171 Uiso 0.320(9) 1 calc R U P C 2
H30L H 0.470460 0.555651 0.572571 0.171 Uiso 0.320(9) 1 calc R U P C 2
H30M H 0.512398 0.573176 0.605757 0.171 Uiso 0.320(9) 1 calc R U P C 2

loop_
_atom_site_aniso_label
_atom_site_aniso_U_11
_atom_site_aniso_U_22
_atom_site_aniso_U_33
_atom_site_aniso_U_23
_atom_site_aniso_U_13
_atom_site_aniso_U_12
La1 0.0680(4) 0.0666(4) 0.0576(3) -0.0025(3) -0.0035(3) 0.0353(3)
Pd1 0.0709(5) 0.0892(6) 0.0590(4) -0.0057(4) -0.0095(4) 0.0471(5)
Pd2 0.1109(7) 0.1003(7) 0.0738(5) -0.0179(5) -0.0187(5) 0.0683(6)
O1 0.085(4) 0.066(3) 0.084(4) 0.004(3) -0.002(3) 0.043(3)
O2 0.092(4) 0.085(4) 0.072(3) 0.011(3) -0.005(3) 0.050(3)
O3 0.067(3) 0.077(4) 0.070(3) 0.002(3) -0.004(3) 0.035(3)
O4 0.071(3) 0.078(3) 0.061(3) 0.001(3) -0.009(3) 0.040(3)
O5 0.080(4) 0.073(4) 0.078(4) 0.006(3) 0.003(3) 0.043(3)
O6 0.126(5) 0.086(4) 0.078(4) -0.014(3) -0.021(4) 0.059(4)
O7 0.147(5) 0.091(4) 0.070(4) -0.007(4) -0.005(4) 0.064(4)
O8 0.180(7) 0.104(6) 0.108(5) -0.036(4) 0.004(5) 0.064(5)
O9 0.081(4) 0.095(4) 0.074(4) -0.013(3) -0.002(3) 0.043(3)
O10 0.079(4) 0.086(4) 0.063(3) -0.011(3) -0.011(3) 0.046(3)
O11 0.099(5) 0.115(5) 0.083(4) -0.036(4) -0.009(4) 0.049(4)
N1 0.143(5) 0.090(4) 0.075(4) -0.019(4) -0.015(4) 0.062(4)
N2 0.081(4) 0.092(4) 0.069(3) -0.012(3) -0.007(3) 0.045(3)
N3 0.113(5) 0.087(4) 0.097(4) -0.018(4) -0.024(4) 0.048(4)
N5 0.111(3) 0.109(3) 0.073(3) -0.017(3) -0.019(3) 0.066(3)
N6 0.103(4) 0.118(5) 0.085(4) -0.007(4) -0.005(3) 0.075(4)
N7 0.102(4) 0.089(4) 0.075(4) -0.017(3) -0.008(3) 0.054(4)
N8 0.069(4) 0.089(4) 0.098(4) 0.010(4) 0.001(3) 0.046(3)
N9 0.074(4) 0.094(4) 0.060(3) -0.007(3) -0.018(3) 0.046(3)
N10 0.086(4) 0.102(4) 0.056(3) -0.010(3) -0.013(3) 0.058(3)
N11 0.079(4) 0.095(4) 0.053(3) -0.001(3) -0.002(3) 0.054(3)
N12 0.066(3) 0.079(4) 0.067(3) -0.012(3) -0.010(3) 0.042(3)
C1 0.085(3) 0.074(3) 0.089(4) 0.002(3) -0.002(3) 0.046(3)
C2 0.088(4) 0.076(3) 0.090(4) 0.002(3) -0.005(3) 0.051(3)
C3 0.092(4) 0.074(4) 0.090(4) 0.004(3) -0.006(3) 0.050(3)
C4 0.100(4) 0.074(4) 0.093(4) 0.007(3) -0.009(3) 0.047(3)
C5 0.107(4) 0.077(4) 0.098(4) 0.011(4) -0.010(4) 0.042(4)
C6 0.105(4) 0.081(4) 0.096(4) 0.014(4) -0.015(4) 0.046(4)
C7 0.096(4) 0.079(3) 0.095(4) 0.007(3) -0.007(3) 0.053(3)
C8 0.093(4) 0.085(3) 0.098(4) 0.004(3) -0.008(3) 0.062(3)
C9 0.087(4) 0.084(3) 0.103(4) 0.002(3) -0.009(3) 0.054(3)
C10 0.085(4) 0.085(4) 0.110(4) 0.001(4) -0.013(4) 0.052(3)
C11 0.082(4) 0.085(4) 0.114(4) -0.003(4) -0.007(4) 0.048(4)
C12 0.076(4) 0.082(3) 0.110(4) -0.003(3) -0.001(3) 0.049(3)
C13 0.077(4) 0.079(4) 0.100(4) -0.001(4) -0.003(3) 0.051(3)
C14 0.082(3) 0.078(3) 0.096(4) 0.001(3) -0.004(3) 0.050(3)
C15 0.103(4) 0.072(4) 0.096(4) 0.005(4) -0.010(4) 0.049(3)
C16 0.106(5) 0.073(4) 0.103(4) 0.005(4) -0.017(4) 0.052(4)
C17 0.107(4) 0.077(4) 0.112(4) -0.003(3) -0.020(4) 0.051(3)
C18 0.115(5) 0.084(4) 0.120(5) 0.000(4) -0.021(4) 0.041(4)
C19 0.120(5) 0.091(5) 0.125(5) -0.003(4) -0.021(5) 0.037(4)
C20 0.118(5) 0.090(5) 0.121(5) -0.013(4) -0.023(5) 0.036(4)
C21 0.112(4) 0.087(4) 0.114(4) -0.015(4) -0.023(4) 0.046(3)
C22 0.118(5) 0.092(5) 0.110(4) -0.021(4) -0.025(4) 0.042(4)
C23 0.118(5) 0.095(5) 0.104(4) -0.021(4) -0.023(4) 0.040(4)
C24 0.108(5) 0.079(4) 0.101(4) -0.013(4) -0.022(4) 0.054(4)
C25 0.105(4) 0.081(4) 0.108(4) -0.011(3) -0.022(4) 0.053(3)
C26 0.073(4) 0.083(4) 0.111(4) -0.003(4) 0.003(4) 0.050(4)
C27 0.073(4) 0.084(4) 0.115(4) 0.000(4) 0.007(4) 0.049(4)
C28 0.074(4) 0.087(4) 0.123(4) 0.007(4) 0.010(3) 0.047(3)
C29 0.080(4) 0.090(4) 0.145(5) 0.014(4) 0.015(4) 0.047(4)
C30 0.085(4) 0.094(4) 0.159(5) 0.020(4) 0.022(4) 0.047(4)
C31 0.076(4) 0.091(4) 0.130(4) 0.015(4) 0.011(3) 0.047(3)
C32 0.076(4) 0.087(4) 0.123(5) 0.012(4) 0.007(4) 0.046(3)
C33 0.073(4) 0.089(4) 0.108(4) 0.010(4) 0.003(4) 0.046(4)
C34 0.067(4) 0.088(4) 0.098(4) 0.010(4) 0.000(3) 0.046(3)
C35 0.071(3) 0.088(4) 0.114(4) 0.009(3) 0.006(3) 0.048(3)
C36 0.116(5) 0.106(4) 0.106(4) 0.001(4) -0.005(4) 0.071(4)
C37 0.142(6) 0.132(5) 0.114(5) 0.001(5) -0.001(5) 0.076(5)
C38 0.166(6) 0.150(6) 0.132(6) 0.000(5) -0.004(5) 0.086(6)
C39 0.186(7) 0.161(7) 0.148(6) -0.008(6) -0.006(6) 0.086(6)
C40 0.195(8) 0.167(8) 0.159(7) -0.008(7) -0.014(7) 0.088(7)
C41 0.218(11) 0.178(10) 0.173(10) -0.003(9) -0.026(9) 0.102(9)
C42 0.091(3) 0.083(3) 0.074(3) 0.008(3) -0.004(3) 0.054(3)
C43 0.090(4) 0.086(3) 0.076(3) 0.008(3) -0.007(3) 0.056(3)
C44 0.085(4) 0.086(4) 0.074(4) 0.006(3) -0.005(3) 0.055(3)
C45 0.084(4) 0.091(4) 0.077(3) 0.002(3) -0.008(3) 0.053(3)
C46 0.091(4) 0.096(4) 0.079(4) 0.004(4) -0.011(4) 0.050(3)
C47 0.097(4) 0.094(4) 0.079(4) 0.008(4) -0.009(4) 0.050(3)
C48 0.099(4) 0.092(4) 0.083(3) 0.011(3) -0.009(3) 0.052(3)
C49 0.106(4) 0.097(4) 0.091(4) 0.019(3) -0.007(3) 0.048(3)
C50 0.103(4) 0.092(4) 0.098(4) 0.014(3) -0.004(3) 0.047(3)
C51 0.110(5) 0.097(4) 0.112(4) 0.011(4) -0.008(4) 0.041(4)
C52 0.112(5) 0.096(4) 0.120(5) 0.005(4) -0.012(4) 0.042(4)
C53 0.113(4) 0.092(4) 0.122(4) -0.002(4) -0.017(4) 0.055(3)
C54 0.102(4) 0.085(4) 0.102(4) 0.005(4) -0.011(4) 0.054(3)
C55 0.097(4) 0.088(3) 0.090(4) 0.007(3) -0.004(3) 0.053(3)
C56 0.081(4) 0.092(4) 0.082(4) -0.002(4) -0.006(4) 0.052(3)
C57 0.079(4) 0.094(4) 0.084(4) 0.000(4) -0.011(4) 0.053(3)
C58 0.080(4) 0.100(4) 0.085(3) -0.004(3) -0.015(3) 0.049(3)
C59 0.084(4) 0.109(4) 0.106(4) -0.007(4) -0.012(4) 0.054(4)
C60 0.086(4) 0.111(5) 0.109(4) -0.011(4) -0.008(4) 0.049(4)
C61 0.085(4) 0.107(4) 0.096(4) -0.011(4) -0.009(4) 0.047(4)
C62 0.081(4) 0.099(4) 0.078(3) -0.009(3) -0.013(3) 0.048(3)
C63 0.081(4) 0.096(4) 0.074(4) -0.011(4) -0.012(4) 0.046(3)
C64 0.080(4) 0.096(4) 0.067(4) -0.010(4) -0.017(4) 0.045(4)
C65 0.073(4) 0.094(4) 0.060(3) -0.007(3) -0.019(3) 0.047(3)
C66 0.077(3) 0.098(4) 0.072(3) -0.009(3) -0.015(3) 0.050(3)
C67 0.126(5) 0.100(5) 0.145(5) -0.010(4) -0.029(4) 0.068(4)
C68 0.139(5) 0.111(5) 0.166(5) -0.017(5) -0.041(4) 0.077(4)
C69 0.157(5) 0.124(5) 0.184(5) -0.020(5) -0.045(5) 0.078(4)
C70 0.159(6) 0.132(6) 0.191(6) -0.021(5) -0.044(5) 0.072(5)
C71 0.166(6) 0.141(6) 0.194(6) -0.024(6) -0.044(6) 0.068(5)
C72 0.169(6) 0.140(6) 0.197(6) -0.022(6) -0.046(6) 0.072(5)
C73 0.166(6) 0.130(5) 0.193(6) -0.020(5) -0.050(5) 0.078(5)
C77 0.163(5) 0.124(5) 0.189(5) -0.020(5) -0.049(5) 0.086(4)
C76 0.163(6) 0.119(5) 0.192(6) -0.019(5) -0.053(5) 0.091(5)
N4 0.172(6) 0.124(6) 0.199(6) -0.020(6) -0.051(6) 0.085(5)
C75 0.172(6) 0.128(6) 0.200(6) -0.017(6) -0.052(6) 0.080(5)
C74 0.168(6) 0.128(6) 0.196(6) -0.015(6) -0.053(6) 0.078(5)
C78 0.135(5) 0.115(5) 0.115(5) 0.028(4) -0.010(4) 0.042(4)
C79 0.156(6) 0.126(6) 0.136(5) 0.036(5) -0.016(5) 0.050(5)
C80 0.183(7) 0.147(7) 0.156(6) 0.044(5) -0.019(6) 0.043(5)
C81 0.200(8) 0.161(7) 0.169(7) 0.050(6) -0.016(7) 0.044(6)
C82 0.210(9) 0.164(8) 0.176(8) 0.054(6) -0.017(8) 0.049(7)
C83 0.217(11) 0.182(11) 0.188(11) 0.050(9) -0.008(10) 0.049(10)
C84 0.070(3) 0.072(3) 0.072(3) -0.001(3) -0.003(3) 0.037(3)
C85 0.074(3) 0.076(3) 0.074(3) -0.003(3) -0.007(3) 0.040(3)
C86 0.078(4) 0.079(4) 0.074(3) -0.006(3) -0.009(3) 0.044(3)
C87 0.086(4) 0.086(4) 0.078(3) -0.006(3) -0.012(3) 0.045(3)
C88 0.083(4) 0.084(4) 0.081(4) -0.006(4) -0.017(3) 0.042(4)
C89 0.077(4) 0.085(4) 0.082(4) -0.003(4) -0.016(3) 0.041(3)
C90 0.070(3) 0.078(3) 0.078(3) -0.004(3) -0.011(3) 0.039(3)
C91 0.063(3) 0.073(3) 0.079(3) 0.003(3) -0.005(3) 0.036(3)
C92 0.068(3) 0.076(3) 0.078(3) 0.005(3) -0.003(3) 0.035(3)
C93 0.073(4) 0.086(4) 0.082(4) 0.009(4) -0.001(3) 0.033(3)
C94 0.074(4) 0.087(4) 0.079(4) 0.010(4) 0.001(3) 0.037(3)
C95 0.076(3) 0.082(4) 0.075(3) 0.006(3) -0.002(3) 0.039(3)
C96 0.071(4) 0.078(4) 0.073(3) 0.001(3) -0.002(3) 0.036(3)
C97 0.070(3) 0.073(3) 0.076(3) 0.002(3) -0.005(3) 0.037(3)
C98 0.088(4) 0.097(4) 0.075(4) -0.007(4) -0.015(4) 0.050(4)
C99 0.093(4) 0.106(4) 0.077(4) -0.008(4) -0.016(4) 0.059(4)
C100 0.100(4) 0.120(4) 0.077(3) -0.008(3) -0.017(3) 0.064(3)
C101 0.106(5) 0.138(5) 0.085(4) -0.007(4) -0.018(4) 0.072(4)
C102 0.111(5) 0.145(5) 0.086(4) -0.008(4) -0.019(4) 0.076(4)
C103 0.113(5) 0.138(5) 0.079(4) -0.011(4) -0.017(4) 0.075(4)
C104 0.108(4) 0.124(4) 0.074(3) -0.010(3) -0.017(3) 0.070(3)
C105 0.115(4) 0.118(4) 0.075(4) -0.015(4) -0.015(4) 0.069(4)
C106 0.116(4) 0.114(4) 0.075(4) -0.020(4) -0.015(4) 0.068(4)
C107 0.107(4) 0.112(4) 0.072(4) -0.015(3) -0.018(3) 0.066(3)
C108 0.103(4) 0.115(4) 0.072(3) -0.010(3) -0.018(3) 0.067(3)
C109 0.080(4) 0.087(4) 0.072(4) 0.006(4) -0.002(3) 0.047(3)
C110 0.084(4) 0.094(4) 0.069(4) 0.005(4) -0.002(3) 0.052(3)
C111 0.090(4) 0.101(4) 0.064(3) 0.001(3) -0.003(3) 0.056(3)
C112 0.103(4) 0.108(4) 0.073(4) 0.005(4) -0.011(4) 0.050(4)
C113 0.107(5) 0.113(5) 0.074(4) 0.015(4) -0.017(4) 0.049(4)
C114 0.105(5) 0.116(5) 0.074(4) 0.011(4) -0.016(4) 0.051(4)
C115 0.095(4) 0.109(4) 0.068(3) 0.004(3) -0.014(3) 0.055(3)
C116 0.098(4) 0.106(4) 0.068(4) -0.003(3) -0.017(4) 0.056(4)
C117 0.094(4) 0.104(4) 0.061(4) -0.006(3) -0.017(3) 0.057(4)
C118 0.085(4) 0.099(4) 0.057(3) -0.005(3) -0.010(3) 0.063(3)
C119 0.090(4) 0.103(4) 0.064(3) -0.003(3) -0.006(3) 0.059(3)
C120 0.074(4) 0.090(4) 0.105(4) 0.004(4) -0.002(4) 0.029(4)
C121 0.094(5) 0.102(5) 0.125(5) 0.009(5) 0.002(4) 0.018(4)
C122 0.111(5) 0.116(6) 0.146(6) 0.004(5) 0.017(5) 0.012(5)
C123 0.119(7) 0.120(7) 0.154(7) 0.009(6) 0.019(6) 0.007(6)
C124 0.128(8) 0.125(8) 0.161(8) 0.013(8) 0.020(7) 0.006(7)
C125 0.149(12) 0.130(11) 0.172(12) 0.022(11) 0.019(11) 0.008(10)
C126 0.076(3) 0.080(3) 0.061(3) 0.002(3) -0.007(3) 0.043(3)
C127 0.080(3) 0.085(3) 0.060(3) 0.002(3) -0.008(3) 0.048(3)
C128 0.083(4) 0.086(4) 0.061(3) -0.001(3) -0.004(3) 0.051(3)
C129 0.090(4) 0.094(4) 0.065(3) 0.000(3) 0.000(3) 0.051(3)
C130 0.096(4) 0.099(4) 0.065(4) -0.003(4) -0.002(3) 0.049(4)
C131 0.094(4) 0.099(4) 0.061(3) 0.000(3) -0.006(3) 0.050(4)
C132 0.085(3) 0.093(3) 0.058(3) 0.002(3) -0.008(3) 0.051(3)
C133 0.081(3) 0.092(3) 0.060(3) -0.001(3) -0.010(3) 0.057(3)
C134 0.081(3) 0.088(3) 0.065(3) -0.001(3) -0.009(3) 0.050(3)
C135 0.079(4) 0.091(4) 0.067(3) 0.000(3) -0.009(3) 0.047(3)
C136 0.078(4) 0.090(4) 0.069(3) -0.003(3) -0.009(3) 0.046(3)
C137 0.077(3) 0.083(3) 0.066(3) -0.002(3) -0.005(3) 0.047(3)
C138 0.074(4) 0.080(4) 0.061(3) -0.003(3) -0.008(3) 0.046(3)
C139 0.077(3) 0.078(3) 0.061(3) 0.000(3) -0.006(3) 0.047(3)
C140 0.093(4) 0.097(4) 0.071(4) 0.001(4) 0.004(3) 0.054(4)
C141 0.097(4) 0.103(4) 0.079(4) 0.003(4) 0.001(4) 0.059(4)
C142 0.100(4) 0.113(4) 0.086(4) 0.000(3) 0.000(3) 0.063(3)
C143 0.106(5) 0.121(5) 0.097(4) -0.001(4) 0.007(4) 0.062(4)
C144 0.107(5) 0.126(5) 0.107(5) 0.004(4) 0.009(4) 0.063(4)
C145 0.107(5) 0.128(5) 0.109(5) 0.001(4) 0.008(4) 0.069(4)
C146 0.102(4) 0.123(4) 0.099(4) 0.001(4) 0.000(3) 0.072(4)
C147 0.105(5) 0.126(5) 0.103(4) -0.003(4) 0.000(4) 0.074(4)
C148 0.107(5) 0.120(5) 0.098(4) -0.004(4) -0.002(4) 0.075(4)
C149 0.103(4) 0.116(5) 0.078(4) -0.006(4) -0.008(4) 0.072(4)
C150 0.100(4) 0.116(4) 0.084(4) -0.002(3) -0.005(3) 0.071(4)
C151 0.077(4) 0.083(4) 0.068(3) 0.004(3) -0.007(3) 0.051(3)
C152 0.076(4) 0.086(4) 0.068(3) 0.006(3) -0.008(3) 0.052(3)
C153 0.075(3) 0.091(4) 0.067(3) 0.009(3) -0.003(3) 0.049(3)
C154 0.077(4) 0.100(4) 0.077(4) 0.008(4) 0.002(3) 0.041(4)
C155 0.080(4) 0.106(5) 0.078(4) 0.011(4) 0.002(3) 0.041(4)
C156 0.083(4) 0.109(5) 0.068(4) 0.009(4) 0.004(3) 0.043(4)
C157 0.077(4) 0.103(4) 0.064(3) 0.004(3) 0.001(3) 0.048(3)
C158 0.081(4) 0.110(4) 0.064(4) -0.003(3) -0.001(3) 0.049(4)
C159 0.080(4) 0.105(4) 0.060(3) -0.001(3) -0.002(3) 0.051(4)
C160 0.079(4) 0.094(4) 0.055(3) -0.001(3) -0.002(3) 0.052(3)
C161 0.076(3) 0.093(4) 0.060(3) 0.007(3) -0.004(3) 0.051(3)
C162 0.094(4) 0.112(4) 0.079(4) -0.004(4) -0.011(3) 0.060(4)
C163 0.105(5) 0.115(5) 0.090(5) -0.001(4) -0.013(4) 0.064(4)
C164 0.115(5) 0.121(5) 0.097(5) 0.001(4) -0.008(4) 0.061(4)
C165 0.132(7) 0.138(7) 0.113(6) 0.005(6) -0.005(6) 0.051(6)
C166 0.143(8) 0.146(8) 0.121(7) 0.000(7) -0.001(7) 0.045(7)
C167 0.170(12) 0.169(12) 0.148(11) -0.004(10) -0.008(10) 0.028(11)
C168 0.078(3) 0.075(3) 0.071(3) 0.003(3) 0.002(3) 0.046(3)
C169 0.081(3) 0.079(3) 0.076(3) 0.001(3) 0.006(3) 0.047(3)
C170 0.080(4) 0.082(4) 0.078(4) 0.001(3) 0.001(3) 0.048(3)
C171 0.083(4) 0.086(4) 0.084(4) -0.003(3) 0.002(3) 0.049(3)
C172 0.085(4) 0.090(4) 0.092(4) -0.004(4) 0.012(3) 0.048(4)
C173 0.090(4) 0.090(4) 0.092(4) -0.003(4) 0.020(3) 0.046(4)
C174 0.091(4) 0.085(3) 0.085(3) -0.002(3) 0.017(3) 0.046(3)
C175 0.095(4) 0.081(3) 0.086(3) 0.000(3) 0.025(3) 0.048(3)
C176 0.095(4) 0.078(3) 0.090(3) 0.000(3) 0.022(3) 0.045(3)
C177 0.102(4) 0.082(4) 0.099(4) 0.002(4) 0.032(4) 0.042(4)
C178 0.103(4) 0.078(4) 0.093(4) 0.003(4) 0.025(3) 0.044(3)
C179 0.089(4) 0.077(3) 0.076(3) 0.005(3) 0.013(3) 0.049(3)
C180 0.084(4) 0.074(4) 0.073(4) 0.003(3) 0.009(3) 0.047(3)
C181 0.084(3) 0.074(3) 0.075(3) 0.001(3) 0.008(3) 0.046(3)
C182 0.085(4) 0.087(4) 0.085(4) -0.009(4) 0.002(3) 0.051(4)
C183 0.089(4) 0.087(4) 0.083(4) -0.012(4) -0.005(3) 0.055(4)
C184 0.095(4) 0.090(4) 0.080(4) -0.009(3) -0.008(3) 0.057(3)
C185 0.102(4) 0.094(4) 0.088(4) -0.002(4) -0.014(4) 0.052(4)
C186 0.109(5) 0.097(4) 0.089(4) -0.001(4) -0.017(4) 0.049(4)
C187 0.107(5) 0.095(4) 0.084(4) -0.002(4) -0.015(4) 0.049(4)
C188 0.102(4) 0.091(4) 0.079(4) -0.008(3) -0.012(3) 0.052(3)
C189 0.105(5) 0.092(4) 0.081(4) -0.010(4) -0.014(4) 0.047(4)
C190 0.104(5) 0.090(4) 0.077(4) -0.015(4) -0.011(4) 0.051(4)
C191 0.098(4) 0.087(4) 0.076(4) -0.015(3) -0.008(3) 0.058(4)
C192 0.098(4) 0.088(4) 0.074(3) -0.012(3) -0.009(3) 0.056(3)
C193 0.082(4) 0.077(4) 0.070(4) 0.007(3) 0.003(3) 0.051(3)
C194 0.076(4) 0.077(4) 0.070(4) 0.004(3) -0.001(3) 0.049(3)
C195 0.073(3) 0.077(3) 0.074(3) 0.000(3) -0.001(3) 0.044(3)
C196 0.079(4) 0.080(4) 0.083(4) 0.002(3) 0.000(3) 0.047(3)
C197 0.081(4) 0.081(4) 0.086(4) 0.000(4) -0.001(4) 0.047(3)
C198 0.077(4) 0.078(4) 0.084(4) -0.008(3) -0.005(4) 0.048(3)
C199 0.072(3) 0.076(3) 0.076(3) -0.010(3) -0.007(3) 0.043(3)
C200 0.069(4) 0.077(4) 0.073(4) -0.014(3) -0.006(3) 0.040(3)
C201 0.069(4) 0.080(4) 0.069(4) -0.014(3) -0.008(3) 0.040(3)
C202 0.066(4) 0.074(4) 0.069(3) -0.007(3) -0.007(3) 0.042(3)
C203 0.069(3) 0.073(3) 0.074(3) -0.005(3) -0.007(3) 0.044(3)
C204 0.107(4) 0.089(4) 0.089(4) 0.000(4) 0.021(4) 0.047(4)
C205 0.113(5) 0.093(5) 0.092(4) 0.000(4) 0.017(4) 0.045(4)
C206 0.116(5) 0.095(5) 0.095(4) -0.001(4) 0.015(4) 0.045(4)
C207 0.120(5) 0.098(5) 0.098(5) 0.000(4) 0.013(4) 0.044(4)
C208 0.121(6) 0.098(6) 0.100(5) 0.002(5) 0.012(5) 0.047(5)
C209 0.128(8) 0.107(8) 0.120(8) 0.006(7) 0.015(7) 0.055(7)
C210 0.083(4) 0.094(4) 0.155(5) 0.021(4) 0.020(4) 0.047(4)
C223 0.119(7) 0.122(7) 0.154(7) -0.003(7) 0.023(6) 0.010(6)
C224 0.123(8) 0.123(8) 0.158(9) -0.009(8) 0.028(8) 0.010(7)
C225 0.129(12) 0.118(12) 0.173(12) -0.026(11) 0.037(11) 0.009(11)
C263 0.106(5) 0.117(5) 0.090(5) -0.001(4) -0.012(4) 0.063(4)
C264 0.113(5) 0.119(5) 0.099(5) 0.000(4) -0.013(4) 0.062(4)
C265 0.119(6) 0.120(6) 0.113(6) 0.002(5) -0.019(5) 0.062(5)
C266 0.118(6) 0.120(6) 0.123(6) 0.000(6) -0.020(6) 0.064(6)
C267 0.118(6) 0.120(6) 0.123(6) 0.000(6) -0.020(6) 0.064(6)
C304 0.103(5) 0.088(4) 0.089(5) 0.000(4) 0.023(4) 0.047(4)
C305 0.110(5) 0.091(5) 0.092(4) 0.000(4) 0.019(4) 0.047(4)
C306 0.113(5) 0.093(5) 0.093(4) 0.000(4) 0.017(4) 0.046(4)
C307 0.117(5) 0.096(5) 0.096(5) 0.000(4) 0.015(4) 0.045(4)
C308 0.119(5) 0.098(5) 0.098(5) 0.000(4) 0.013(5) 0.046(4)
C309 0.122(7) 0.102(7) 0.105(7) 0.001(6) 0.015(6) 0.048(6)

loop_
_atom_type_symbol
_atom_type_description
_atom_type_scat_dispersion_real
_atom_type_scat_dispersion_imag
_atom_type_scat_source
C C 0.0181 0.0091 'International Tables Vol C Tables 4.2.6.8 and 6.1.1.4'
H H 0.0000 0.0000 'International Tables Vol C Tables 4.2.6.8 and 6.1.1.4'
La La -1.4094 9.0376 'International Tables Vol C Tables 4.2.6.8 and 6.1.1.4'
N N 0.0311 0.0180 'International Tables Vol C Tables 4.2.6.8 and 6.1.1.4'
O O 0.0492 0.0322 'International Tables Vol C Tables 4.2.6.8 and 6.1.1.4'
Pd Pd 0.1215 3.9337 'International Tables Vol C Tables 4.2.6.8 and 6.1.1.4'

loop_
_exptl_crystal_face_index_h
_exptl_crystal_face_index_k
_exptl_crystal_face_index_l
_exptl_crystal_face_perp_dist
0 -1 0 0.0269
0 1 0 0.0295
1 -1 0 0.0371
-1 1 0 0.0581
0 0 -1 0.0298
0 0 1 0.0271
1 0 0 0.0452
-1 0 0 0.0433
-1 1 -2 0.0466

loop_
_geom_angle_atom_site_label_1
_geom_angle_atom_site_label_2
_geom_angle_atom_site_label_3
_geom_angle
_geom_angle_site_symmetry_1
_geom_angle_site_symmetry_3
_geom_angle_publ_flag
O1 La1 O6 69.6(2) . . ?
O1 La1 O7 74.2(2) . . ?
O1 La1 O9 92.6(2) . . ?
O1 La1 O10 131.8(2) . . ?
O1 La1 N1 68.5(3) . . ?
O2 La1 O1 70.6(2) . . ?
O2 La1 O4 143.8(2) . . ?
O2 La1 O6 83.5(2) . . ?
O2 La1 O7 127.9(2) . . ?
O2 La1 O9 75.8(2) . . ?
O2 La1 O10 73.6(2) . . ?
O2 La1 N1 105.1(3) . . ?
O3 La1 O1 128.4(2) . . ?
O3 La1 O2 79.4(2) . . ?
O3 La1 O4 74.0(2) . . ?
O3 La1 O5 146.6(2) . . ?
O3 La1 O6 66.1(2) . . ?
O3 La1 O7 94.5(3) . . ?
O3 La1 O9 119.6(2) . . ?
O3 La1 O10 73.0(2) . . ?
O3 La1 N1 80.8(3) . . ?
O4 La1 O1 145.7(2) . . ?
O4 La1 O6 106.9(2) . . ?
O4 La1 O7 78.8(2) . . ?
O4 La1 O9 96.6(2) . . ?
O4 La1 O10 75.4(2) . . ?
O4 La1 N1 94.5(2) . . ?
O5 La1 O1 79.9(2) . . ?
O5 La1 O2 132.1(2) . . ?
O5 La1 O4 72.9(2) . . ?
O5 La1 O6 120.6(2) . . ?
O5 La1 O7 75.1(3) . . ?
O5 La1 O9 68.7(2) . . ?
O5 La1 O10 102.4(2) . . ?
O5 La1 N1 97.6(3) . . ?
O6 La1 N1 24.0(2) . . ?
O7 La1 O6 48.4(3) . . ?
O7 La1 O9 143.1(3) . . ?
O7 La1 O10 153.6(2) . . ?
O7 La1 N1 24.5(3) . . ?
O9 La1 O6 156.3(2) . . ?
O9 La1 N1 158.8(3) . . ?
O10 La1 O6 136.1(2) . . ?
O10 La1 O9 47.5(2) . . ?
O10 La1 N1 153.6(3) . . ?
N10 Pd1 N9 90.9(3) . . ?
N10 Pd1 N12 172.8(3) . . ?
N11 Pd1 N9 175.8(3) . . ?
N11 Pd1 N10 85.1(3) . . ?
N11 Pd1 N12 90.8(3) . . ?
N12 Pd1 N9 93.0(3) . . ?
N3 Pd2 N6 178.0(4) . . ?
N3 Pd2 N7 89.7(4) . . ?
N5 Pd2 N3 91.1(4) . . ?
N5 Pd2 N6 87.9(4) . . ?
N5 Pd2 N7 178.1(4) . . ?
N6 Pd2 N7 91.2(4) . . ?
C1 O1 La1 140.3(7) . . ?
C42 O2 La1 173.4(7) . . ?
C84 O3 La1 171.4(7) . . ?
C126 O4 La1 138.1(7) . . ?
C168 O5 La1 169.2(7) . . ?
N1 O6 La1 94.0(7) . . ?
N1 O7 La1 99.4(6) . . ?
N2 O9 La1 96.4(6) . . ?
N2 O10 La1 99.1(6) . . ?
O6 N1 La1 61.9(6) . . ?
O6 N1 O7 117.7(10) . . ?
O7 N1 La1 56.1(5) . . ?
O8 N1 La1 173.6(10) . . ?
O8 N1 O6 122.1(12) . . ?
O8 N1 O7 120.2(11) . . ?
O10 N2 O9 116.9(9) . . ?
O11 N2 O9 120.7(9) . . ?
O11 N2 O10 122.4(10) . . ?
C23 N3 Pd2 121.3(9) . . ?
C24 N3 Pd2 122.6(8) . . ?
C24 N3 C23 116.1(12) . . ?
C106 N5 Pd2 118.8(8) . . ?
C107 N5 Pd2 123.3(8) . . ?
C107 N5 C106 117.9(10) . . ?
C148 N6 Pd2 121.1(9) . . ?
C149 N6 Pd2 122.8(8) . . ?
C149 N6 C148 116.1(12) . . ?
C190 N7 Pd2 121.8(8) . . ?
C191 N7 Pd2 120.0(8) . . ?
C191 N7 C190 117.9(10) . . ?
C34 N8 C33 119.9(10) . . ?
C64 N9 Pd1 121.3(7) . . ?
C65 N9 Pd1 119.7(8) . . ?
C65 N9 C64 118.9(10) . . ?
C117 N10 Pd1 117.1(8) . . ?
C118 N10 Pd1 123.3(7) . . ?
C118 N10 C117 118.7(9) . . ?
C159 N11 Pd1 114.8(7) . . ?
C160 N11 Pd1 125.5(7) . . ?
C160 N11 C159 118.4(9) . . ?
C201 N12 Pd1 116.2(7) . . ?
C201 N12 C202 118.6(9) . . ?
C202 N12 Pd1 124.8(7) . . ?
O1 C1 C2 122.1(10) . . ?
O1 C1 C14 121.9(10) . . ?
C14 C1 C2 116.0(10) . . ?
C3 C2 C1 119.8(10) . . ?
C3 C2 C7 121.1(10) . . ?
C7 C2 C1 118.8(11) . . ?
C2 C3 H3 118.7 . . ?
C4 C3 C2 122.6(11) . . ?
C4 C3 H3 118.7 . . ?
C3 C4 C5 116.8(11) . . ?
C3 C4 C15 121.2(10) . . ?
C5 C4 C15 122.0(11) . . ?
C4 C5 H5 118.7 . . ?
C6 C5 C4 122.7(11) . . ?
C6 C5 H5 118.7 . . ?
C5 C6 H6 120.0 . . ?
C5 C6 C7 120.1(11) . . ?
C7 C6 H6 120.0 . . ?
C6 C7 C2 116.7(11) . . ?
C8 C7 C2 121.0(11) . . ?
C8 C7 C6 122.3(11) . . ?
C7 C8 C36 121.6(11) . . ?
C9 C8 C7 121.4(10) . . ?
C9 C8 C36 117.1(11) . . ?
C8 C9 C10 122.8(11) . . ?
C8 C9 C14 120.8(11) . . ?
C14 C9 C10 116.4(11) . . ?
C9 C10 H10 119.7 . . ?
C11 C10 C9 120.6(11) . . ?
C11 C10 H10 119.7 . . ?
C10 C11 H11 117.5 . . ?
C10 C11 C12 125.0(12) . . ?
C12 C11 H11 117.5 . . ?
C11 C12 C26 125.2(11) . . ?
C13 C12 C11 114.2(11) . . ?
C13 C12 C26 120.6(11) . . ?
C12 C13 H13 117.8 . . ?
C14 C13 C12 124.4(11) . . ?
C14 C13 H13 117.8 . . ?
C9 C14 C1 121.4(11) . . ?
C13 C14 C1 119.3(10) . . ?
C13 C14 C9 119.3(11) . . ?
C16 C15 C4 173.2(14) . . ?
C15 C16 C17 174.4(15) . . ?
C16 C17 C25 116.9(12) . . ?
C18 C17 C16 123.5(13) . . ?
C18 C17 C25 119.6(12) . . ?
C17 C18 H18 119.8 . . ?
C17 C18 C19 120.4(14) . . ?
C19 C18 H18 119.8 . . ?
C18 C19 H19 118.7 . . ?
C20 C19 C18 122.6(15) . . ?
C20 C19 H19 118.7 . . ?
C19 C20 H20 119.4 . . ?
C19 C20 C21 121.2(14) . . ?
C21 C20 H20 119.4 . . ?
C20 C21 C25 117.0(13) . . ?
C22 C21 C20 128.5(13) . . ?
C22 C21 C25 114.5(13) . . ?
C21 C22 H22 117.8 . . ?
C23 C22 C21 124.4(13) . . ?
C23 C22 H22 117.8 . . ?
N3 C23 H23 119.5 . . ?
C22 C23 N3 121.1(13) . . ?
C22 C23 H23 119.5 . . ?
N3 C24 H24 117.4 . . ?
N3 C24 C25 125.1(12) . . ?
C25 C24 H24 117.4 . . ?
C17 C25 C21 119.2(13) . . ?
C24 C25 C17 122.8(12) . . ?
C24 C25 C21 117.8(13) . . ?
C27 C26 C12 178.6(14) . . ?
C26 C27 C28 178.8(16) . . ?
C27 C28 C29 120.9(11) . . ?
C27 C28 C35 120.4(11) . . ?
C29 C28 C35 118.7(12) . . ?
C28 C29 H29 119.1 . . ?
C30 C29 C28 121.9(13) . . ?
C30 C29 H29 119.1 . . ?
C29 C30 H30 119.5 . . ?
C29 C30 C210 121.0(13) . . ?
C210 C30 H30 119.5 . . ?
C32 C31 C35 117.6(11) . . ?
C32 C31 C210 124.3(12) . . ?
C210 C31 C35 118.1(11) . . ?
C31 C32 H32 119.6 . . ?
C33 C32 C31 120.8(12) . . ?
C33 C32 H32 119.6 . . ?
N8 C33 H33 119.7 . . ?
C32 C33 N8 120.6(11) . . ?
C32 C33 H33 119.7 . . ?
N8 C34 H34 118.8 . . ?
N8 C34 C35 122.4(11) . . ?
C35 C34 H34 118.8 . . ?
C28 C35 C31 118.9(11) . . ?
C34 C35 C28 122.5(11) . . ?
C34 C35 C31 118.6(10) . . ?
C8 C36 H36A 109.6 . . ?
C8 C36 H36B 109.6 . . ?
C8 C36 C37 110.1(9) . . ?
H36A C36 H36B 108.2 . . ?
C37 C36 H36A 109.6 . . ?
C37 C36 H36B 109.6 . . ?
C36 C37 H37A 109.7 . . ?
C36 C37 H37B 109.7 . . ?
C36 C37 C38 109.6(10) . . ?
H37A C37 H37B 108.2 . . ?
C38 C37 H37A 109.7 . . ?
C38 C37 H37B 109.7 . . ?
C37 C38 H38A 110.5 . . ?
C37 C38 H38B 110.5 . . ?
H38A C38 H38B 108.7 . . ?
C39 C38 C37 106.3(13) . . ?
C39 C38 H38A 110.5 . . ?
C39 C38 H38B 110.5 . . ?
C38 C39 H39A 107.9 . . ?
C38 C39 H39B 107.9 . . ?
H39A C39 H39B 107.2 . . ?
C40 C39 C38 117.5(14) . . ?
C40 C39 H39A 107.9 . . ?
C40 C39 H39B 107.9 . . ?
C39 C40 H40A 110.8 . . ?
C39 C40 H40B 110.8 . . ?
C39 C40 C41 104.8(13) . . ?
H40A C40 H40B 108.9 . . ?
C41 C40 H40A 110.8 . . ?
C41 C40 H40B 110.8 . . ?
C40 C41 H41A 109.5 . . ?
C40 C41 H41B 109.5 . . ?
C40 C41 H41C 109.5 . . ?
H41A C41 H41B 109.5 . . ?
H41A C41 H41C 109.5 . . ?
H41B C41 H41C 109.5 . . ?
O2 C42 C43 122.3(11) . . ?
O2 C42 C55 120.2(10) . . ?
C43 C42 C55 117.5(10) . . ?
C44 C43 C42 120.3(10) . . ?
C44 C43 C48 119.7(10) . . ?
C48 C43 C42 120.0(11) . . ?
C43 C44 H44 119.0 . . ?
C45 C44 C43 122.0(10) . . ?
C45 C44 H44 119.0 . . ?
C44 C45 C56 117.8(10) . . ?
C46 C45 C44 118.3(11) . . ?
C46 C45 C56 123.9(10) . . ?
C45 C46 H46 119.1 . . ?
C47 C46 C45 121.9(11) . . ?
C47 C46 H46 119.1 . . ?
C46 C47 H47 118.4 . . ?
C46 C47 C48 123.2(11) . . ?
C48 C47 H47 118.4 . . ?
C43 C48 C47 114.6(11) . . ?
C49 C48 C43 120.7(11) . . ?
C49 C48 C47 124.7(11) . . ?
C48 C49 C78 119.1(12) . . ?
C50 C49 C48 122.4(12) . . ?
C50 C49 C78 118.5(13) . . ?
C49 C50 C51 124.6(12) . . ?
C49 C50 C55 120.8(12) . . ?
C51 C50 C55 114.6(12) . . ?
C50 C51 H51 117.9 . . ?
C52 C51 C50 124.1(13) . . ?
C52 C51 H51 117.9 . . ?
C51 C52 H52 120.3 . . ?
C51 C52 C53 119.5(14) . . ?
C53 C52 H52 120.3 . . ?
C52 C53 C67 119.0(14) . . ?
C54 C53 C52 120.1(13) . . ?
C54 C53 C67 120.6(13) . . ?
C53 C54 H54 120.0 . . ?
C53 C54 C55 120.0(12) . . ?
C55 C54 H54 120.0 . . ?
C42 C55 C50 118.5(11) . . ?
C54 C55 C42 120.0(11) . . ?
C54 C55 C50 121.5(12) . . ?
C57 C56 C45 176.8(12) . . ?
C56 C57 C58 170.4(13) . . ?
C57 C58 C66 120.0(11) . . ?
C59 C58 C57 121.9(11) . . ?
C59 C58 C66 118.1(12) . . ?
C58 C59 H59 119.5 . . ?
C58 C59 C60 121.0(12) . . ?
C60 C59 H59 119.5 . . ?
C59 C60 H60 119.3 . . ?
C61 C60 C59 121.3(13) . . ?
C61 C60 H60 119.3 . . ?
C60 C61 H61 120.3 . . ?
C60 C61 C62 119.4(13) . . ?
C62 C61 H61 120.3 . . ?
C63 C62 C61 123.6(12) . . ?
C63 C62 C66 117.2(11) . . ?
C66 C62 C61 119.2(11) . . ?
C62 C63 H63 119.0 . . ?
C62 C63 C64 121.9(12) . . ?
C64 C63 H63 119.0 . . ?
N9 C64 H64 119.8 . . ?
C63 C64 N9 120.4(11) . . ?
C63 C64 H64 119.8 . . ?
N9 C65 H65 118.7 . . ?
N9 C65 C66 122.6(11) . . ?
C66 C65 H65 118.7 . . ?
C62 C66 C58 120.8(11) . . ?
C65 C66 C58 120.3(11) . . ?
C65 C66 C62 118.8(11) . . ?
C68 C67 C53 174.5(16) . . ?
C67 C68 C69 166.9(18) . . ?
C70 C69 C68 130.1(8) . . ?
C70 C69 C77 120.0 . . ?
C77 C69 C68 109.9(8) . . ?
C69 C70 H70 120.0 . . ?
C71 C70 C69 120.0 . . ?
C71 C70 H70 120.0 . . ?
C70 C71 H71 120.0 . . ?
C70 C71 C72 120.0 . . ?
C72 C71 H71 120.0 . . ?
C71 C72 H72 120.0 . . ?
C73 C72 C71 120.0 . . ?
C73 C72 H72 120.0 . . ?
C72 C73 C74 120.0 . . ?
C77 C73 C72 120.0 . . ?
C77 C73 C74 120.0 . . ?
C73 C77 C69 120.0 . . ?
C73 C77 C76 120.0 . . ?
C76 C77 C69 120.0 . . ?
C77 C76 H76 120.0 . . ?
N4 C76 C77 120.0 . . ?
N4 C76 H76 120.0 . . ?
C76 N4 C75 120.0 . . ?
N4 C75 H75 120.0 . . ?
C74 C75 N4 120.0 . . ?
C74 C75 H75 120.0 . . ?
C73 C74 H74 120.0 . . ?
C75 C74 C73 120.0 . . ?
C75 C74 H74 120.0 . . ?
C49 C78 H78A 110.1 . . ?
C49 C78 H78B 110.1 . . ?
C49 C78 C79 107.8(12) . . ?
H78A C78 H78B 108.5 . . ?
C79 C78 H78A 110.1 . . ?
C79 C78 H78B 110.1 . . ?
C78 C79 H79A 109.0 . . ?
C78 C79 H79B 109.0 . . ?
C78 C79 C80 112.9(14) . . ?
H79A C79 H79B 107.8 . . ?
C80 C79 H79A 109.0 . . ?
C80 C79 H79B 109.0 . . ?
C79 C80 H80A 108.7 . . ?
C79 C80 H80B 108.7 . . ?
H80A C80 H80B 107.6 . . ?
C81 C80 C79 114.3(14) . . ?
C81 C80 H80A 108.7 . . ?
C81 C80 H80B 108.7 . . ?
C80 C81 H81A 110.1 . . ?
C80 C81 H81B 110.1 . . ?
C80 C81 C82 107.8(13) . . ?
H81A C81 H81B 108.5 . . ?
C82 C81 H81A 110.1 . . ?
C82 C81 H81B 110.1 . . ?
C81 C82 H82A 110.2 . . ?
C81 C82 H82B 110.2 . . ?
H82A C82 H82B 108.5 . . ?
C83 C82 C81 107.5(14) . . ?
C83 C82 H82A 110.2 . . ?
C83 C82 H82B 110.2 . . ?
C82 C83 H83A 109.5 . . ?
C82 C83 H83B 109.5 . . ?
C82 C83 H83C 109.5 . . ?
H83A C83 H83B 109.5 . . ?
H83A C83 H83C 109.5 . . ?
H83B C83 H83C 109.5 . . ?
O3 C84 C85 122.1(9) . . ?
O3 C84 C97 122.6(9) . . ?
C97 C84 C85 115.2(10) . . ?
C86 C85 C84 119.6(10) . . ?
C86 C85 C90 120.6(10) . . ?
C90 C85 C84 119.9(9) . . ?
C85 C86 H86 118.5 . . ?
C87 C86 C85 123.0(11) . . ?
C87 C86 H86 118.5 . . ?
C86 C87 C88 116.6(10) . . ?
C86 C87 C98 122.9(11) . . ?
C98 C87 C88 120.0(10) . . ?
C87 C88 H88 118.7 . . ?
C89 C88 C87 122.6(10) . . ?
C89 C88 H88 118.7 . . ?
C88 C89 H89 119.5 . . ?
C88 C89 C90 121.0(11) . . ?
C90 C89 H89 119.5 . . ?
C89 C90 C85 116.2(10) . . ?
C91 C90 C85 121.3(9) . . ?
C91 C90 C89 122.5(10) . . ?
C90 C91 C92 121.9(10) . . ?
C90 C91 C120 120.6(10) . . ?
C92 C91 C120 117.5(10) . . ?
C91 C92 C93 124.5(10) . . ?
C91 C92 C97 119.3(10) . . ?
C93 C92 C97 116.2(9) . . ?
C92 C93 H93 118.4 . . ?
C94 C93 C92 123.3(11) . . ?
C94 C93 H93 118.4 . . ?
C93 C94 H94 120.2 . . ?
C93 C94 C95 119.6(10) . . ?
C95 C94 H94 120.2 . . ?
C94 C95 C109 120.1(10) . . ?
C96 C95 C94 119.3(10) . . ?
C96 C95 C109 120.6(10) . . ?
C95 C96 H96 119.1 . . ?
C95 C96 C97 121.8(10) . . ?
C97 C96 H96 119.1 . . ?
C92 C97 C84 122.0(9) . . ?
C96 C97 C84 118.5(10) . . ?
C96 C97 C92 119.5(10) . . ?
C99 C98 C87 176.2(12) . . ?
C98 C99 C100 174.8(13) . . ?
C101 C100 C99 119.7(12) . . ?
C101 C100 C108 117.4(11) . . ?
C108 C100 C99 122.9(10) . . ?
C100 C101 H101 119.9 . . ?
C100 C101 C102 120.3(13) . . ?
C102 C101 H101 119.9 . . ?
C101 C102 H102 119.2 . . ?
C103 C102 C101 121.6(12) . . ?
C103 C102 H102 119.2 . . ?
C102 C103 H103 120.7 . . ?
C102 C103 C104 118.7(12) . . ?
C104 C103 H103 120.7 . . ?
C103 C104 C105 120.5(11) . . ?
C103 C104 C108 121.8(12) . . ?
C108 C104 C105 117.6(11) . . ?
C104 C105 H105 119.8 . . ?
C106 C105 C104 120.5(11) . . ?
C106 C105 H105 119.8 . . ?
N5 C106 C105 122.2(12) . . ?
N5 C106 H106 118.9 . . ?
C105 C106 H106 118.9 . . ?
N5 C107 H107 118.3 . . ?
N5 C107 C108 123.4(11) . . ?
C108 C107 H107 118.3 . . ?
C100 C108 C107 121.5(11) . . ?
C104 C108 C100 120.1(11) . . ?
C104 C108 C107 118.4(11) . . ?
C110 C109 C95 178.6(15) . . ?
C109 C110 C111 177.7(12) . . ?
C112 C111 C110 118.9(11) . . ?
C112 C111 C119 118.7(10) . . ?
C119 C111 C110 122.1(10) . . ?
C111 C112 H112 119.6 . . ?
C111 C112 C113 120.9(12) . . ?
C113 C112 H112 119.6 . . ?
C112 C113 H113 119.6 . . ?
C114 C113 C112 120.7(12) . . ?
C114 C113 H113 119.6 . . ?
C113 C114 H114 119.7 . . ?
C113 C114 C115 120.5(11) . . ?
C115 C114 H114 119.7 . . ?
C116 C115 C114 123.6(11) . . ?
C116 C115 C119 117.7(11) . . ?
C119 C115 C114 118.6(12) . . ?
C115 C116 H116 118.8 . . ?
C117 C116 C115 122.3(11) . . ?
C117 C116 H116 118.8 . . ?
N10 C117 H117 119.7 . . ?
C116 C117 N10 120.7(11) . . ?
C116 C117 H117 119.7 . . ?
N10 C118 H118 118.1 . . ?
N10 C118 C119 123.8(10) . . ?
C119 C118 H118 118.1 . . ?
C115 C119 C111 120.4(11) . . ?
C118 C119 C111 123.0(10) . . ?
C118 C119 C115 116.6(11) . . ?
C91 C120 H12A 109.2 . . ?
C91 C120 H12B 109.2 . . ?
C91 C120 C121 112.1(10) . . ?
H12A C120 H12B 107.9 . . ?
C121 C120 H12A 109.2 . . ?
C121 C120 H12B 109.2 . . ?
C120 C121 H12C 108.9 . . ?
C120 C121 H12D 108.9 . . ?
C120 C121 C122 113.2(11) . . ?
H12C C121 H12D 107.7 . . ?
C122 C121 H12C 108.9 . . ?
C122 C121 H12D 108.9 . . ?
C121 C122 H12E 110.2 . . ?
C121 C122 H12F 110.2 . . ?
C121 C122 H12G 106.1 . . ?
C121 C122 H12H 106.1 . . ?
C121 C122 C123 107.7(12) . . ?
H12E C122 H12F 108.5 . . ?
H12G C122 H12H 106.3 . . ?
C123 C122 H12E 110.2 . . ?
C123 C122 H12F 110.2 . . ?
C223 C122 C121 124.9(14) . . ?
C223 C122 H12G 106.1 . . ?
C223 C122 H12H 106.1 . . ?
C122 C123 H12I 107.6 . . ?
C122 C123 H12J 107.6 . . ?
H12I C123 H12J 107.0 . . ?
C124 C123 C122 118.8(18) . . ?
C124 C123 H12I 107.6 . . ?
C124 C123 H12J 107.6 . . ?
C123 C124 H12K 108.9 . . ?
C123 C124 H12L 108.9 . . ?
C123 C124 C125 113(2) . . ?
H12K C124 H12L 107.7 . . ?
C125 C124 H12K 108.9 . . ?
C125 C124 H12L 108.9 . . ?
C124 C125 H12M 109.5 . . ?
C124 C125 H12N 109.5 . . ?
C124 C125 H12O 109.5 . . ?
H12M C125 H12N 109.5 . . ?
H12M C125 H12O 109.5 . . ?
H12N C125 H12O 109.5 . . ?
O4 C126 C127 119.9(9) . . ?
O4 C126 C139 124.4(9) . . ?
C139 C126 C127 115.7(9) . . ?
C128 C127 C126 118.5(9) . . ?
C128 C127 C132 123.2(9) . . ?
C132 C127 C126 118.2(9) . . ?
C127 C128 H128 118.9 . . ?
C129 C128 C127 122.2(10) . . ?
C129 C128 H128 118.9 . . ?
C128 C129 C130 116.5(10) . . ?
C128 C129 C140 122.9(10) . . ?
C140 C129 C130 120.6(10) . . ?
C129 C130 H130 118.4 . . ?
C131 C130 C129 123.1(10) . . ?
C131 C130 H130 118.4 . . ?
C130 C131 H131 120.0 . . ?
C130 C131 C132 120.0(10) . . ?
C132 C131 H131 120.0 . . ?
C131 C132 C127 114.8(10) . . ?
C133 C132 C127 122.9(9) . . ?
C133 C132 C131 122.4(10) . . ?
C132 C133 C134 120.6(9) . . ?
C132 C133 C162 120.4(9) . . ?
C134 C133 C162 119.0(10) . . ?
C133 C134 C139 120.3(10) . . ?
C135 C134 C133 121.3(9) . . ?
C135 C134 C139 118.2(9) . . ?
C134 C135 H135 119.2 . . ?
C136 C135 C134 121.7(10) . . ?
C136 C135 H135 119.2 . . ?
C135 C136 H136 120.3 . . ?
C135 C136 C137 119.5(10) . . ?
C137 C136 H136 120.3 . . ?
C138 C137 C136 119.4(9) . . ?
C138 C137 C151 120.6(9) . . ?
C151 C137 C136 120.0(10) . . ?
C137 C138 H138 119.5 . . ?
C137 C138 C139 121.0(9) . . ?
C139 C138 H138 119.5 . . ?
C134 C139 C126 122.0(9) . . ?
C134 C139 C138 119.9(9) . . ?
C138 C139 C126 117.9(9) . . ?
C141 C140 C129 175.8(13) . . ?
C140 C141 C142 173.8(14) . . ?
C143 C142 C141 120.4(13) . . ?
C143 C142 C150 120.0(13) . . ?
C150 C142 C141 119.6(12) . . ?
C142 C143 H143 120.3 . . ?
C142 C143 C144 119.4(14) . . ?
C144 C143 H143 120.3 . . ?
C143 C144 H144 119.1 . . ?
C145 C144 C143 121.7(15) . . ?
C145 C144 H144 119.1 . . ?
C144 C145 H145 120.3 . . ?
C144 C145 C146 119.4(14) . . ?
C146 C145 H145 120.3 . . ?
C145 C146 C147 125.0(13) . . ?
C145 C146 C150 119.5(14) . . ?
C150 C146 C147 115.5(13) . . ?
C146 C147 H147 118.1 . . ?
C148 C147 C146 123.9(13) . . ?
C148 C147 H147 118.1 . . ?
N6 C148 H148 119.0 . . ?
C147 C148 N6 121.9(13) . . ?
C147 C148 H148 119.0 . . ?
N6 C149 H149 117.2 . . ?
N6 C149 C150 125.5(12) . . ?
C150 C149 H149 117.2 . . ?
C142 C150 C146 119.9(13) . . ?
C142 C150 C149 123.1(12) . . ?
C146 C150 C149 117.0(12) . . ?
C152 C151 C137 174.8(11) . . ?
C151 C152 C153 173.4(11) . . ?
C154 C153 C152 121.0(10) . . ?
C154 C153 C161 117.6(10) . . ?
C161 C153 C152 121.4(10) . . ?
C153 C154 H154 119.1 . . ?
C153 C154 C155 121.8(11) . . ?
C155 C154 H154 119.1 . . ?
C154 C155 H155 119.0 . . ?
C156 C155 C154 122.0(12) . . ?
C156 C155 H155 119.0 . . ?
C155 C156 H156 120.8 . . ?
C155 C156 C157 118.5(11) . . ?
C157 C156 H156 120.8 . . ?
C156 C157 C158 122.4(10) . . ?
C161 C157 C156 119.8(11) . . ?
C161 C157 C158 117.8(10) . . ?
C157 C158 H158 119.2 . . ?
C159 C158 C157 121.6(10) . . ?
C159 C158 H158 119.2 . . ?
N11 C159 C158 120.3(10) . . ?
N11 C159 H159 119.8 . . ?
C158 C159 H159 119.8 . . ?
N11 C160 H160 117.7 . . ?
N11 C160 C161 124.6(9) . . ?
C161 C160 H160 117.7 . . ?
C153 C161 C160 123.7(9) . . ?
C157 C161 C153 119.9(10) . . ?
C157 C161 C160 116.4(10) . . ?
C133 C162 H16A 108.3 . . ?
C133 C162 H16B 108.3 . . ?
C133 C162 H16C 109.3 . . ?
C133 C162 H16D 109.3 . . ?
C133 C162 C163 116.1(12) . . ?
C133 C162 C263 111.8(15) . . ?
H16A C162 H16B 107.4 . . ?
H16C C162 H16D 107.9 . . ?
C163 C162 H16A 108.3 . . ?
C163 C162 H16B 108.3 . . ?
C263 C162 H16C 109.3 . . ?
C263 C162 H16D 109.3 . . ?
C162 C163 H16E 109.2 . . ?
C162 C163 H16F 109.2 . . ?
C162 C163 C164 112.2(12) . . ?
H16E C163 H16F 107.9 . . ?
C164 C163 H16E 109.2 . . ?
C164 C163 H16F 109.2 . . ?
C163 C164 H16G 107.1 . . ?
C163 C164 H16H 107.1 . . ?
H16G C164 H16H 106.8 . . ?
C165 C164 C163 120.8(16) . . ?
C165 C164 H16G 107.1 . . ?
C165 C164 H16H 107.1 . . ?
C164 C165 H16I 108.1 . . ?
C164 C165 H16J 108.1 . . ?
C164 C165 C166 116.8(15) . . ?
H16I C165 H16J 107.3 . . ?
C166 C165 H16I 108.1 . . ?
C166 C165 H16J 108.1 . . ?
C165 C166 H16K 109.6 . . ?
C165 C166 H16L 109.6 . . ?
C165 C166 C167 110.4(14) . . ?
H16K C166 H16L 108.1 . . ?
C167 C166 H16K 109.6 . . ?
C167 C166 H16L 109.6 . . ?
C166 C167 H16M 109.5 . . ?
C166 C167 H16N 109.5 . . ?
C166 C167 H16O 109.5 . . ?
H16M C167 H16N 109.5 . . ?
H16M C167 H16O 109.5 . . ?
H16N C167 H16O 109.5 . . ?
O5 C168 C169 118.3(10) . . ?
O5 C168 C181 122.9(9) . . ?
C181 C168 C169 118.8(10) . . ?
C170 C169 C168 120.0(10) . . ?
C170 C169 C174 121.6(10) . . ?
C174 C169 C168 118.4(10) . . ?
C169 C170 H170 119.2 . . ?
C169 C170 C171 121.6(11) . . ?
C171 C170 H170 119.2 . . ?
C170 C171 C172 117.0(11) . . ?
C170 C171 C182 117.9(10) . . ?
C172 C171 C182 125.1(10) . . ?
C171 C172 H172 118.3 . . ?
C173 C172 C171 123.4(11) . . ?
C173 C172 H172 118.3 . . ?
C172 C173 H173 120.5 . . ?
C172 C173 C174 119.1(11) . . ?
C174 C173 H173 120.5 . . ?
C173 C174 C169 116.5(11) . . ?
C175 C174 C169 119.8(10) . . ?
C175 C174 C173 123.7(11) . . ?
C174 C175 C204 117.6(11) . . ?
C174 C175 C304 116.7(17) . . ?
C176 C175 C174 121.2(11) . . ?
C176 C175 C204 119.4(12) . . ?
C176 C175 C304 118.7(18) . . ?
C175 C176 C177 120.6(11) . . ?
C175 C176 C181 123.0(11) . . ?
C177 C176 C181 116.4(10) . . ?
C176 C177 H177 120.0 . . ?
C178 C177 C176 120.0(11) . . ?
C178 C177 H177 120.0 . . ?
C177 C178 H178 118.2 . . ?
C179 C178 C177 123.7(11) . . ?
C179 C178 H178 118.2 . . ?
C178 C179 C193 120.1(10) . . ?
C180 C179 C178 117.8(10) . . ?
C180 C179 C193 122.1(10) . . ?
C179 C180 H180 119.8 . . ?
C179 C180 C181 120.5(10) . . ?
C181 C180 H180 119.8 . . ?
C168 C181 C176 118.7(10) . . ?
C168 C181 C180 120.0(10) . . ?
C180 C181 C176 121.3(10) . . ?
C183 C182 C171 170.3(12) . . ?
C182 C183 C184 173.2(13) . . ?
C185 C184 C183 122.0(12) . . ?
C185 C184 C192 121.3(12) . . ?
C192 C184 C183 116.6(10) . . ?
C184 C185 H185 121.2 . . ?
C184 C185 C186 117.6(12) . . ?
C186 C185 H185 121.2 . . ?
C185 C186 H186 118.0 . . ?
C185 C186 C187 124.0(12) . . ?
C187 C186 H186 118.0 . . ?
C186 C187 H187 121.9 . . ?
C186 C187 C188 116.2(12) . . ?
C188 C187 H187 121.9 . . ?
C189 C188 C187 120.1(11) . . ?
C192 C188 C187 120.6(12) . . ?
C192 C188 C189 119.3(11) . . ?
C188 C189 H189 120.1 . . ?
C190 C189 C188 119.7(12) . . ?
C190 C189 H189 120.1 . . ?
N7 C190 C189 121.1(11) . . ?
N7 C190 H190 119.5 . . ?
C189 C190 H190 119.5 . . ?
N7 C191 H191 117.5 . . ?
N7 C191 C192 125.0(11) . . ?
C192 C191 H191 117.5 . . ?
C188 C192 C184 120.2(11) . . ?
C188 C192 C191 116.7(11) . . ?
C191 C192 C184 123.0(11) . . ?
C194 C193 C179 172.6(12) . . ?
C193 C194 C195 174.8(12) . . ?
C194 C195 C196 119.5(9) . . ?
C194 C195 C203 122.5(9) . . ?
C196 C195 C203 118.0(9) . . ?
C195 C196 H196 120.1 . . ?
C195 C196 C197 119.8(10) . . ?
C197 C196 H196 120.1 . . ?
C196 C197 H197 118.8 . . ?
C198 C197 C196 122.4(11) . . ?
C198 C197 H197 118.8 . . ?
C197 C198 H198 120.1 . . ?
C197 C198 C199 119.9(10) . . ?
C199 C198 H198 120.1 . . ?
C200 C199 C198 123.3(9) . . ?
C200 C199 C203 117.7(9) . . ?
C203 C199 C198 119.0(9) . . ?
C199 C200 H200 119.6 . . ?
C201 C200 C199 120.9(10) . . ?
C201 C200 H200 119.6 . . ?
N12 C201 C200 123.1(10) . . ?
N12 C201 H201 118.5 . . ?
C200 C201 H201 118.5 . . ?
N12 C202 H202 118.7 . . ?
N12 C202 C203 122.5(9) . . ?
C203 C202 H202 118.7 . . ?
C195 C203 C199 120.9(9) . . ?
C202 C203 C195 121.8(9) . . ?
C202 C203 C199 117.2(9) . . ?
C175 C204 H20A 107.3 . . ?
C175 C204 H20B 107.3 . . ?
C175 C204 C205 120.2(15) . . ?
H20A C204 H20B 106.9 . . ?
C205 C204 H20A 107.3 . . ?
C205 C204 H20B 107.3 . . ?
C204 C205 H20C 107.9 . . ?
C204 C205 H20D 107.9 . . ?
C204 C205 C206 117.7(15) . . ?
H20C C205 H20D 107.2 . . ?
C206 C205 H20C 107.9 . . ?
C206 C205 H20D 107.9 . . ?
C205 C206 H20E 108.7 . . ?
C205 C206 H20F 108.7 . . ?
H20E C206 H20F 107.6 . . ?
C207 C206 C205 114.4(15) . . ?
C207 C206 H20E 108.7 . . ?
C207 C206 H20F 108.7 . . ?
C206 C207 H20G 109.3 . . ?
C206 C207 H20H 109.3 . . ?
C206 C207 C208 111.5(14) . . ?
H20G C207 H20H 108.0 . . ?
C208 C207 H20G 109.3 . . ?
C208 C207 H20H 109.3 . . ?
C207 C208 H20I 109.3 . . ?
C207 C208 H20J 109.3 . . ?
H20I C208 H20J 108.0 . . ?
C209 C208 C207 111.4(14) . . ?
C209 C208 H20I 109.3 . . ?
C209 C208 H20J 109.3 . . ?
C208 C209 H20K 109.5 . . ?
C208 C209 H20L 109.5 . . ?
C208 C209 H20M 109.5 . . ?
H20K C209 H20L 109.5 . . ?
H20K C209 H20M 109.5 . . ?
H20L C209 H20M 109.5 . . ?
C30 C210 C31 121.3(13) . . ?
C30 C210 H210 119.4 . . ?
C31 C210 H210 119.4 . . ?
C122 C223 H22A 109.0 . . ?
C122 C223 H22B 109.0 . . ?
C122 C223 C224 113.0(17) . . ?
H22A C223 H22B 107.8 . . ?
C224 C223 H22A 109.0 . . ?
C224 C223 H22B 109.0 . . ?
C223 C224 H22C 108.4 . . ?
C223 C224 H22D 108.4 . . ?
H22C C224 H22D 107.4 . . ?
C225 C224 C223 116(2) . . ?
C225 C224 H22C 108.4 . . ?
C225 C224 H22D 108.4 . . ?
C224 C225 H22E 109.5 . . ?
C224 C225 H22F 109.5 . . ?
C224 C225 H22G 109.5 . . ?
H22E C225 H22F 109.5 . . ?
H22E C225 H22G 109.5 . . ?
H22F C225 H22G 109.5 . . ?
C162 C263 H26F 107.6 . . ?
C162 C263 H26G 107.6 . . ?
C162 C263 C264 118.9(15) . . ?
H26F C263 H26G 107.0 . . ?
C264 C263 H26F 107.6 . . ?
C264 C263 H26G 107.6 . . ?
C263 C264 H26H 109.0 . . ?
C263 C264 H26I 109.0 . . ?
C263 C264 C265 112.9(13) . . ?
H26H C264 H26I 107.8 . . ?
C265 C264 H26H 109.0 . . ?
C265 C264 H26I 109.0 . . ?
C264 C265 H26J 109.3 . . ?
C264 C265 H26K 109.3 . . ?
H26J C265 H26K 107.9 . . ?
C266 C265 C264 111.7(13) . . ?
C266 C265 H26J 109.3 . . ?
C266 C265 H26K 109.3 . . ?
C265 C266 H26A 107.8 . . ?
C265 C266 H26B 107.8 . . ?
H26A C266 H26B 107.2 . . ?
C267 C266 C265 117.9(16) . . ?
C267 C266 H26A 107.8 . . ?
C267 C266 H26B 107.8 . . ?
C266 C267 H26C 109.5 . . ?
C266 C267 H26D 109.5 . . ?
C266 C267 H26E 109.5 . . ?
H26C C267 H26D 109.5 . . ?
H26C C267 H26E 109.5 . . ?
H26D C267 H26E 109.5 . . ?
C175 C304 H30A 113.0 . . ?
C175 C304 H30B 113.0 . . ?
C175 C304 C305 93.6(19) . . ?
H30A C304 H30B 110.4 . . ?
C305 C304 H30A 113.0 . . ?
C305 C304 H30B 113.0 . . ?
C304 C305 H30C 108.3 . . ?
C304 C305 H30D 108.3 . . ?
C304 C305 C306 116(2) . . ?
H30C C305 H30D 107.4 . . ?
C306 C305 H30C 108.3 . . ?
C306 C305 H30D 108.3 . . ?
C305 C306 H30E 109.1 . . ?
C305 C306 H30F 109.1 . . ?
H30E C306 H30F 107.8 . . ?
C307 C306 C305 112(2) . . ?
C307 C306 H30E 109.1 . . ?
C307 C306 H30F 109.1 . . ?
C306 C307 H30G 109.9 . . ?
C306 C307 H30H 109.9 . . ?
C306 C307 C308 109(2) . . ?
H30G C307 H30H 108.3 . . ?
C308 C307 H30G 109.9 . . ?
C308 C307 H30H 109.9 . . ?
C307 C308 H30I 110.2 . . ?
C307 C308 H30J 110.2 . . ?
C307 C308 C309 108(2) . . ?
H30I C308 H30J 108.5 . . ?
C309 C308 H30I 110.2 . . ?
C309 C308 H30J 110.2 . . ?
C308 C309 H30K 109.5 . . ?
C308 C309 H30L 109.5 . . ?
C308 C309 H30M 109.5 . . ?
H30K C309 H30L 109.5 . . ?
H30K C309 H30M 109.5 . . ?
H30L C309 H30M 109.5 . . ?

loop_
_geom_bond_atom_site_label_1
_geom_bond_atom_site_label_2
_geom_bond_distance
_geom_bond_site_symmetry_2
_geom_bond_publ_flag
La1 O1 2.481(7) . ?
La1 O2 2.457(6) . ?
La1 O3 2.403(7) . ?
La1 O4 2.462(6) . ?
La1 O5 2.431(7) . ?
La1 O6 2.706(7) . ?
La1 O7 2.574(7) . ?
La1 O9 2.676(7) . ?
La1 O10 2.647(6) . ?
La1 N1 3.059(10) . ?
Pd1 N9 2.032(8) . ?
Pd1 N10 2.013(9) . ?
Pd1 N11 2.008(8) . ?
Pd1 N12 2.022(8) . ?
Pd2 N3 2.012(11) . ?
Pd2 N5 1.995(9) . ?
Pd2 N6 2.019(11) . ?
Pd2 N7 2.025(9) . ?
O1 C1 1.245(11) . ?
O2 C42 1.260(11) . ?
O3 C84 1.235(11) . ?
O4 C126 1.235(10) . ?
O5 C168 1.269(11) . ?
O6 N1 1.248(12) . ?
O7 N1 1.284(12) . ?
O8 N1 1.213(11) . ?
O9 N2 1.279(10) . ?
O10 N2 1.236(10) . ?
O11 N2 1.216(10) . ?
N3 C23 1.398(14) . ?
N3 C24 1.353(14) . ?
N5 C106 1.367(13) . ?
N5 C107 1.339(13) . ?
N6 C148 1.365(14) . ?
N6 C149 1.324(14) . ?
N7 C190 1.361(14) . ?
N7 C191 1.345(13) . ?
N8 C33 1.388(13) . ?
N8 C34 1.296(12) . ?
N9 C64 1.389(13) . ?
N9 C65 1.307(12) . ?
N10 C117 1.382(12) . ?
N10 C118 1.314(13) . ?
N11 C159 1.375(12) . ?
N11 C160 1.326(12) . ?
N12 C201 1.342(12) . ?
N12 C202 1.340(11) . ?
C1 C2 1.480(14) . ?
C1 C14 1.448(15) . ?
C2 C3 1.379(14) . ?
C2 C7 1.420(14) . ?
C3 H3 0.9500 . ?
C3 C4 1.342(14) . ?
C4 C5 1.419(15) . ?
C4 C15 1.445(16) . ?
C5 H5 0.9500 . ?
C5 C6 1.370(15) . ?
C6 H6 0.9500 . ?
C6 C7 1.399(15) . ?
C7 C8 1.376(15) . ?
C8 C9 1.368(15) . ?
C8 C36 1.498(14) . ?
C9 C10 1.437(15) . ?
C9 C14 1.394(14) . ?
C10 H10 0.9500 . ?
C10 C11 1.308(14) . ?
C11 H11 0.9500 . ?
C11 C12 1.381(15) . ?
C12 C13 1.382(15) . ?
C12 C26 1.442(15) . ?
C13 H13 0.9500 . ?
C13 C14 1.372(14) . ?
C15 C16 1.161(15) . ?
C16 C17 1.435(16) . ?
C17 C18 1.349(16) . ?
C17 C25 1.452(17) . ?
C18 H18 0.9500 . ?
C18 C19 1.460(17) . ?
C19 H19 0.9500 . ?
C19 C20 1.294(17) . ?
C20 H20 0.9500 . ?
C20 C21 1.460(18) . ?
C21 C22 1.386(17) . ?
C21 C25 1.469(16) . ?
C22 H22 0.9500 . ?
C22 C23 1.328(17) . ?
C23 H23 0.9500 . ?
C24 H24 0.9500 . ?
C24 C25 1.354(16) . ?
C26 C27 1.193(14) . ?
C27 C28 1.391(16) . ?
C28 C29 1.392(15) . ?
C28 C35 1.421(14) . ?
C29 H29 0.9500 . ?
C29 C30 1.328(16) . ?
C30 H30 0.9500 . ?
C30 C210 1.373(16) . ?
C31 C32 1.372(15) . ?
C31 C35 1.428(15) . ?
C31 C210 1.393(16) . ?
C32 H32 0.9500 . ?
C32 C33 1.370(15) . ?
C33 H33 0.9500 . ?
C34 H34 0.9500 . ?
C34 C35 1.395(14) . ?
C36 H36A 0.9900 . ?
C36 H36B 0.9900 . ?
C36 C37 1.529(8) . ?
C37 H37A 0.9900 . ?
C37 H37B 0.9900 . ?
C37 C38 1.547(8) . ?
C38 H38A 0.9900 . ?
C38 H38B 0.9900 . ?
C38 C39 1.508(8) . ?
C39 H39A 0.9900 . ?
C39 H39B 0.9900 . ?
C39 C40 1.505(9) . ?
C40 H40A 0.9900 . ?
C40 H40B 0.9900 . ?
C40 C41 1.560(9) . ?
C41 H41A 0.9800 . ?
C41 H41B 0.9800 . ?
C41 H41C 0.9800 . ?
C42 C43 1.422(14) . ?
C42 C55 1.431(15) . ?
C43 C44 1.405(14) . ?
C43 C48 1.430(14) . ?
C44 H44 0.9500 . ?
C44 C45 1.385(14) . ?
C45 C46 1.360(14) . ?
C45 C56 1.450(16) . ?
C46 H46 0.9500 . ?
C46 C47 1.344(15) . ?
C47 H47 0.9500 . ?
C47 C48 1.438(15) . ?
C48 C49 1.345(16) . ?
C49 C50 1.323(16) . ?
C49 C78 1.512(16) . ?
C50 C51 1.390(16) . ?
C50 C55 1.469(16) . ?
C51 H51 0.9500 . ?
C51 C52 1.344(17) . ?
C52 H52 0.9500 . ?
C52 C53 1.440(17) . ?
C53 C54 1.345(16) . ?
C53 C67 1.441(18) . ?
C54 H54 0.9500 . ?
C54 C55 1.393(15) . ?
C56 C57 1.182(14) . ?
C57 C58 1.420(16) . ?
C58 C59 1.397(15) . ?
C58 C66 1.429(15) . ?
C59 H59 0.9500 . ?
C59 C60 1.429(16) . ?
C60 H60 0.9500 . ?
C60 C61 1.364(16) . ?
C61 H61 0.9500 . ?
C61 C62 1.444(15) . ?
C62 C63 1.358(15) . ?
C62 C66 1.418(15) . ?
C63 H63 0.9500 . ?
C63 C64 1.362(14) . ?
C64 H64 0.9500 . ?
C65 H65 0.9500 . ?
C65 C66 1.392(14) . ?
C67 C68 1.189(17) . ?
C68 C69 1.541(17) . ?
C69 C70 1.3900 . ?
C69 C77 1.3900 . ?
C70 H70 0.9500 . ?
C70 C71 1.3900 . ?
C71 H71 0.9500 . ?
C71 C72 1.3900 . ?
C72 H72 0.9500 . ?
C72 C73 1.3900 . ?
C73 C77 1.3900 . ?
C73 C74 1.3900 . ?
C77 C76 1.3900 . ?
C76 H76 0.9500 . ?
C76 N4 1.3900 . ?
N4 C75 1.3900 . ?
C75 H75 0.9500 . ?
C75 C74 1.3900 . ?
C74 H74 0.9500 . ?
C78 H78A 0.9900 . ?
C78 H78B 0.9900 . ?
C78 C79 1.512(14) . ?
C79 H79A 0.9900 . ?
C79 H79B 0.9900 . ?
C79 C80 1.541(14) . ?
C80 H80A 0.9900 . ?
C80 H80B 0.9900 . ?
C80 C81 1.478(15) . ?
C81 H81A 0.9900 . ?
C81 H81B 0.9900 . ?
C81 C82 1.600(15) . ?
C82 H82A 0.9900 . ?
C82 H82B 0.9900 . ?
C82 C83 1.495(16) . ?
C83 H83A 0.9800 . ?
C83 H83B 0.9800 . ?
C83 H83C 0.9800 . ?
C84 C85 1.481(14) . ?
C84 C97 1.442(14) . ?
C85 C86 1.396(13) . ?
C85 C90 1.420(14) . ?
C86 H86 0.9500 . ?
C86 C87 1.325(13) . ?
C87 C88 1.428(15) . ?
C87 C98 1.414(15) . ?
C88 H88 0.9500 . ?
C88 C89 1.352(14) . ?
C89 H89 0.9500 . ?
C89 C90 1.403(13) . ?
C90 C91 1.363(14) . ?
C91 C92 1.381(13) . ?
C91 C120 1.468(14) . ?
C92 C93 1.400(14) . ?
C92 C97 1.429(14) . ?
C93 H93 0.9500 . ?
C93 C94 1.364(14) . ?
C94 H94 0.9500 . ?
C94 C95 1.413(14) . ?
C95 C96 1.345(14) . ?
C95 C109 1.437(14) . ?
C96 H96 0.9500 . ?
C96 C97 1.416(13) . ?
C98 C99 1.210(14) . ?
C99 C100 1.422(15) . ?
C100 C101 1.371(15) . ?
C100 C108 1.406(16) . ?
C101 H101 0.9500 . ?
C101 C102 1.438(16) . ?
C102 H102 0.9500 . ?
C102 C103 1.320(16) . ?
C103 H103 0.9500 . ?
C103 C104 1.378(15) . ?
C104 C105 1.421(16) . ?
C104 C108 1.388(15) . ?
C105 H105 0.9500 . ?
C105 C106 1.363(15) . ?
C106 H106 0.9500 . ?
C107 H107 0.9500 . ?
C107 C108 1.415(15) . ?
C109 C110 1.179(13) . ?
C110 C111 1.444(14) . ?
C111 C112 1.383(14) . ?
C111 C119 1.421(15) . ?
C112 H112 0.9500 . ?
C112 C113 1.403(15) . ?
C113 H113 0.9500 . ?
C113 C114 1.365(16) . ?
C114 H114 0.9500 . ?
C114 C115 1.415(15) . ?
C115 C116 1.389(15) . ?
C115 C119 1.413(14) . ?
C116 H116 0.9500 . ?
C116 C117 1.338(14) . ?
C117 H117 0.9500 . ?
C118 H118 0.9500 . ?
C118 C119 1.415(14) . ?
C120 H12A 0.9900 . ?
C120 H12B 0.9900 . ?
C120 C121 1.522(13) . ?
C121 H12C 0.9900 . ?
C121 H12D 0.9900 . ?
C121 C122 1.546(13) . ?
C122 H12E 0.9900 . ?
C122 H12F 0.9900 . ?
C122 H12G 0.9900 . ?
C122 H12H 0.9900 . ?
C122 C123 1.555(8) . ?
C122 C223 1.548(10) . ?
C123 H12I 0.9900 . ?
C123 H12J 0.9900 . ?
C123 C124 1.527(10) . ?
C124 H12K 0.9900 . ?
C124 H12L 0.9900 . ?
C124 C125 1.543(10) . ?
C125 H12M 0.9800 . ?
C125 H12N 0.9800 . ?
C125 H12O 0.9800 . ?
C126 C127 1.490(13) . ?
C126 C139 1.440(13) . ?
C127 C128 1.379(13) . ?
C127 C132 1.435(13) . ?
C128 H128 0.9500 . ?
C128 C129 1.359(13) . ?
C129 C130 1.421(14) . ?
C129 C140 1.390(15) . ?
C130 H130 0.9500 . ?
C130 C131 1.399(15) . ?
C131 H131 0.9500 . ?
C131 C132 1.427(13) . ?
C132 C133 1.350(13) . ?
C133 C134 1.395(13) . ?
C133 C162 1.470(13) . ?
C134 C135 1.396(14) . ?
C134 C139 1.406(13) . ?
C135 H135 0.9500 . ?
C135 C136 1.386(13) . ?
C136 H136 0.9500 . ?
C136 C137 1.437(13) . ?
C137 C138 1.351(13) . ?
C137 C151 1.423(13) . ?
C138 H138 0.9500 . ?
C138 C139 1.426(12) . ?
C140 C141 1.200(14) . ?
C141 C142 1.466(16) . ?
C142 C143 1.336(16) . ?
C142 C150 1.388(16) . ?
C143 H143 0.9500 . ?
C143 C144 1.423(17) . ?
C144 H144 0.9500 . ?
C144 C145 1.323(17) . ?
C145 H145 0.9500 . ?
C145 C146 1.390(17) . ?
C146 C147 1.406(17) . ?
C146 C150 1.401(16) . ?
C147 H147 0.9500 . ?
C147 C148 1.349(17) . ?
C148 H148 0.9500 . ?
C149 H149 0.9500 . ?
C149 C150 1.445(17) . ?
C151 C152 1.194(12) . ?
C152 C153 1.444(13) . ?
C153 C154 1.342(14) . ?
C153 C161 1.427(14) . ?
C154 H154 0.9500 . ?
C154 C155 1.402(14) . ?
C155 H155 0.9500 . ?
C155 C156 1.317(15) . ?
C156 H156 0.9500 . ?
C156 C157 1.424(15) . ?
C157 C158 1.428(15) . ?
C157 C161 1.386(13) . ?
C158 H158 0.9500 . ?
C158 C159 1.366(14) . ?
C159 H159 0.9500 . ?
C160 H160 0.9500 . ?
C160 C161 1.436(14) . ?
C162 H16A 0.9900 . ?
C162 H16B 0.9900 . ?
C162 H16C 0.9900 . ?
C162 H16D 0.9900 . ?
C162 C163 1.481(15) . ?
C162 C263 1.516(16) . ?
C163 H16E 0.9900 . ?
C163 H16F 0.9900 . ?
C163 C164 1.557(16) . ?
C164 H16G 0.9900 . ?
C164 H16H 0.9900 . ?
C164 C165 1.460(16) . ?
C165 H16I 0.9900 . ?
C165 H16J 0.9900 . ?
C165 C166 1.533(17) . ?
C166 H16K 0.9900 . ?
C166 H16L 0.9900 . ?
C166 C167 1.552(17) . ?
C167 H16M 0.9800 . ?
C167 H16N 0.9800 . ?
C167 H16O 0.9800 . ?
C168 C169 1.450(13) . ?
C168 C181 1.408(14) . ?
C169 C170 1.353(13) . ?
C169 C174 1.451(14) . ?
C170 H170 0.9500 . ?
C170 C171 1.393(14) . ?
C171 C172 1.397(15) . ?
C171 C182 1.431(15) . ?
C172 H172 0.9500 . ?
C172 C173 1.380(15) . ?
C173 H173 0.9500 . ?
C173 C174 1.425(14) . ?
C174 C175 1.375(14) . ?
C175 C176 1.336(14) . ?
C175 C204 1.50(2) . ?
C175 C304 1.507(18) . ?
C176 C177 1.399(15) . ?
C176 C181 1.420(14) . ?
C177 H177 0.9500 . ?
C177 C178 1.377(15) . ?
C178 H178 0.9500 . ?
C178 C179 1.374(14) . ?
C179 C180 1.369(13) . ?
C179 C193 1.449(14) . ?
C180 H180 0.9500 . ?
C180 C181 1.406(13) . ?
C182 C183 1.194(14) . ?
C183 C184 1.443(16) . ?
C184 C185 1.346(14) . ?
C184 C192 1.422(15) . ?
C185 H185 0.9500 . ?
C185 C186 1.397(15) . ?
C186 H186 0.9500 . ?
C186 C187 1.404(16) . ?
C187 H187 0.9500 . ?
C187 C188 1.414(15) . ?
C188 C189 1.436(15) . ?
C188 C192 1.369(15) . ?
C189 H189 0.9500 . ?
C189 C190 1.380(15) . ?
C190 H190 0.9500 . ?
C191 H191 0.9500 . ?
C191 C192 1.407(14) . ?
C193 C194 1.177(12) . ?
C194 C195 1.403(13) . ?
C195 C196 1.415(13) . ?
C195 C203 1.417(13) . ?
C196 H196 0.9500 . ?
C196 C197 1.426(14) . ?
C197 H197 0.9500 . ?
C197 C198 1.338(13) . ?
C198 H198 0.9500 . ?
C198 C199 1.431(13) . ?
C199 C200 1.391(13) . ?
C199 C203 1.425(13) . ?
C200 H200 0.9500 . ?
C200 C201 1.343(13) . ?
C201 H201 0.9500 . ?
C202 H202 0.9500 . ?
C202 C203 1.415(13) . ?
C204 H20A 0.9900 . ?
C204 H20B 0.9900 . ?
C204 C205 1.534(15) . ?
C205 H20C 0.9900 . ?
C205 H20D 0.9900 . ?
C205 C206 1.537(16) . ?
C206 H20E 0.9900 . ?
C206 H20F 0.9900 . ?
C206 C207 1.497(16) . ?
C207 H20G 0.9900 . ?
C207 H20H 0.9900 . ?
C207 C208 1.562(16) . ?
C208 H20I 0.9900 . ?
C208 H20J 0.9900 . ?
C208 C209 1.553(16) . ?
C209 H20K 0.9800 . ?
C209 H20L 0.9800 . ?
C209 H20M 0.9800 . ?
C210 H210 0.9500 . ?
C223 H22A 0.9900 . ?
C223 H22B 0.9900 . ?
C223 C224 1.557(10) . ?
C224 H22C 0.9900 . ?
C224 H22D 0.9900 . ?
C224 C225 1.540(8) . ?
C225 H22E 0.9800 . ?
C225 H22F 0.9800 . ?
C225 H22G 0.9800 . ?
C263 H26F 0.9900 . ?
C263 H26G 0.9900 . ?
C263 C264 1.459(17) . ?
C264 H26H 0.9900 . ?
C264 H26I 0.9900 . ?
C264 C265 1.603(15) . ?
C265 H26J 0.9900 . ?
C265 H26K 0.9900 . ?
C265 C266 1.488(18) . ?
C266 H26A 0.9900 . ?
C266 H26B 0.9900 . ?
C266 C267 1.525(17) . ?
C267 H26C 0.9800 . ?
C267 H26D 0.9800 . ?
C267 H26E 0.9800 . ?
C304 H30A 0.9900 . ?
C304 H30B 0.9900 . ?
C304 C305 1.539(10) . ?
C305 H30C 0.9900 . ?
C305 H30D 0.9900 . ?
C305 C306 1.544(10) . ?
C306 H30E 0.9900 . ?
C306 H30F 0.9900 . ?
C306 C307 1.543(10) . ?
C307 H30G 0.9900 . ?
C307 H30H 0.9900 . ?
C307 C308 1.542(10) . ?
C308 H30I 0.9900 . ?
C308 H30J 0.9900 . ?
C308 C309 1.541(10) . ?
C309 H30K 0.9800 . ?
C309 H30L 0.9800 . ?
C309 H30M 0.9800 . ?

loop_
_geom_torsion_atom_site_label_1
_geom_torsion_atom_site_label_2
_geom_torsion_atom_site_label_3
_geom_torsion_atom_site_label_4
_geom_torsion
_geom_torsion_site_symmetry_1
_geom_torsion_site_symmetry_2
_geom_torsion_site_symmetry_3
_geom_torsion_site_symmetry_4
_geom_torsion_publ_flag
La1 O1 C1 C2 98.6(13) . . . . ?
La1 O1 C1 C14 -79.9(15) . . . . ?
La1 O4 C126 C127 -93.2(12) . . . . ?
La1 O4 C126 C139 83.8(13) . . . . ?
La1 O5 C168 C169 -85(4) . . . . ?
La1 O5 C168 C181 95(4) . . . . ?
La1 O6 N1 O7 -6.5(11) . . . . ?
La1 O6 N1 O8 174.3(11) . . . . ?
La1 O7 N1 O6 7.0(12) . . . . ?
La1 O7 N1 O8 -173.8(10) . . . . ?
La1 O9 N2 O10 -4.4(9) . . . . ?
La1 O9 N2 O11 174.5(9) . . . . ?
La1 O10 N2 O9 4.4(9) . . . . ?
La1 O10 N2 O11 -174.4(9) . . . . ?
Pd1 N9 C64 C63 177.8(7) . . . . ?
Pd1 N9 C65 C66 -175.3(7) . . . . ?
Pd1 N10 C117 C116 171.7(9) . . . . ?
Pd1 N10 C118 C119 -169.6(8) . . . . ?
Pd1 N11 C159 C158 -161.2(8) . . . . ?
Pd1 N11 C160 C161 160.8(8) . . . . ?
Pd1 N12 C201 C200 -171.3(8) . . . . ?
Pd1 N12 C202 C203 170.7(7) . . . . ?
Pd2 N3 C23 C22 178.7(11) . . . . ?
Pd2 N3 C24 C25 -171.5(10) . . . . ?
Pd2 N5 C106 C105 176.8(10) . . . . ?
Pd2 N5 C107 C108 -178.0(9) . . . . ?
Pd2 N6 C148 C147 175.2(9) . . . . ?
Pd2 N6 C149 C150 -175.2(8) . . . . ?
Pd2 N7 C190 C189 177.8(9) . . . . ?
Pd2 N7 C191 C192 -172.4(8) . . . . ?
O1 C1 C2 C3 -2.3(17) . . . . ?
O1 C1 C2 C7 -176.8(10) . . . . ?
O1 C1 C14 C9 -178.7(11) . . . . ?
O1 C1 C14 C13 0.7(17) . . . . ?
O2 C42 C43 C44 0.6(17) . . . . ?
O2 C42 C43 C48 -179.4(10) . . . . ?
O2 C42 C55 C50 -177.4(10) . . . . ?
O2 C42 C55 C54 2.2(17) . . . . ?
O3 C84 C85 C86 2.7(16) . . . . ?
O3 C84 C85 C90 -176.3(10) . . . . ?
O3 C84 C97 C92 178.7(10) . . . . ?
O3 C84 C97 C96 -0.3(15) . . . . ?
O4 C126 C127 C128 -1.5(15) . . . . ?
O4 C126 C127 C132 176.1(10) . . . . ?
O4 C126 C139 C134 -171.4(10) . . . . ?
O4 C126 C139 C138 3.8(16) . . . . ?
O5 C168 C169 C170 -6.3(15) . . . . ?
O5 C168 C169 C174 175.2(10) . . . . ?
O5 C168 C181 C176 -178.1(10) . . . . ?
O5 C168 C181 C180 -1.3(16) . . . . ?
N3 C24 C25 C17 173.3(11) . . . . ?
N3 C24 C25 C21 -11.3(19) . . . . ?
N5 C107 C108 C100 -179.9(12) . . . . ?
N5 C107 C108 C104 1(2) . . . . ?
N6 C149 C150 C142 176.4(11) . . . . ?
N6 C149 C150 C146 -0.6(18) . . . . ?
N7 C191 C192 C184 173.5(10) . . . . ?
N7 C191 C192 C188 -4.9(17) . . . . ?
N8 C34 C35 C28 175.1(11) . . . . ?
N8 C34 C35 C31 -3.0(18) . . . . ?
N9 C65 C66 C58 174.6(9) . . . . ?
N9 C65 C66 C62 -2.7(15) . . . . ?
N10 C118 C119 C111 177.9(10) . . . . ?
N10 C118 C119 C115 -1.8(16) . . . . ?
N11 C160 C161 C153 179.4(10) . . . . ?
N11 C160 C161 C157 -2.9(15) . . . . ?
N12 C202 C203 C195 -178.0(9) . . . . ?
N12 C202 C203 C199 0.9(15) . . . . ?
C1 C2 C3 C4 -174.0(11) . . . . ?
C1 C2 C7 C6 172.9(11) . . . . ?
C1 C2 C7 C8 -8.2(17) . . . . ?
C2 C1 C14 C9 2.6(16) . . . . ?
C2 C1 C14 C13 -178.0(10) . . . . ?
C2 C3 C4 C5 1.9(18) . . . . ?
C2 C3 C4 C15 -177.1(11) . . . . ?
C2 C7 C8 C9 10.2(18) . . . . ?
C2 C7 C8 C36 -169.6(10) . . . . ?
C3 C2 C7 C6 -1.5(17) . . . . ?
C3 C2 C7 C8 177.5(11) . . . . ?
C3 C4 C5 C6 -3.2(19) . . . . ?
C4 C5 C6 C7 2(2) . . . . ?
C5 C6 C7 C2 0.2(18) . . . . ?
C5 C6 C7 C8 -178.7(12) . . . . ?
C6 C7 C8 C9 -170.9(12) . . . . ?
C6 C7 C8 C36 9.3(18) . . . . ?
C7 C2 C3 C4 0.3(18) . . . . ?
C7 C8 C9 C10 173.7(11) . . . . ?
C7 C8 C9 C14 -5.5(19) . . . . ?
C7 C8 C36 C37 -92.3(14) . . . . ?
C8 C9 C10 C11 180.0(12) . . . . ?
C8 C9 C14 C1 -1.0(18) . . . . ?
C8 C9 C14 C13 179.6(11) . . . . ?
C8 C36 C37 C38 -164.8(12) . . . . ?
C9 C8 C36 C37 88.0(14) . . . . ?
C9 C10 C11 C12 2(2) . . . . ?
C10 C9 C14 C1 179.8(10) . . . . ?
C10 C9 C14 C13 0.4(17) . . . . ?
C10 C11 C12 C13 -2.0(18) . . . . ?
C10 C11 C12 C26 179.8(12) . . . . ?
C11 C12 C13 C14 1.5(17) . . . . ?
C12 C13 C14 C1 179.8(11) . . . . ?
C12 C13 C14 C9 -0.8(18) . . . . ?
C14 C1 C2 C3 176.3(10) . . . . ?
C14 C1 C2 C7 1.8(15) . . . . ?
C14 C9 C10 C11 -0.8(18) . . . . ?
C15 C4 C5 C6 175.8(12) . . . . ?
C16 C17 C18 C19 -177.6(12) . . . . ?
C16 C17 C25 C21 177.1(11) . . . . ?
C16 C17 C25 C24 -7.5(18) . . . . ?
C17 C18 C19 C20 0(2) . . . . ?
C18 C17 C25 C21 -1.2(19) . . . . ?
C18 C17 C25 C24 174.2(12) . . . . ?
C18 C19 C20 C21 1(2) . . . . ?
C19 C20 C21 C22 177.7(15) . . . . ?
C19 C20 C21 C25 -2(2) . . . . ?
C20 C21 C22 C23 -179.6(14) . . . . ?
C20 C21 C25 C17 1.6(18) . . . . ?
C20 C21 C25 C24 -174.0(12) . . . . ?
C21 C22 C23 N3 -2(2) . . . . ?
C22 C21 C25 C17 -177.7(12) . . . . ?
C22 C21 C25 C24 6.7(18) . . . . ?
C23 N3 C24 C25 8.5(18) . . . . ?
C24 N3 C23 C22 -1.4(19) . . . . ?
C25 C17 C18 C19 1(2) . . . . ?
C25 C21 C22 C23 0(2) . . . . ?
C26 C12 C13 C14 179.8(10) . . . . ?
C27 C28 C29 C30 -178.5(13) . . . . ?
C27 C28 C35 C31 176.2(12) . . . . ?
C27 C28 C35 C34 -1.9(19) . . . . ?
C28 C29 C30 C210 0(2) . . . . ?
C29 C28 C35 C31 -4.5(19) . . . . ?
C29 C28 C35 C34 177.4(12) . . . . ?
C29 C30 C210 C31 0(2) . . . . ?
C31 C32 C33 N8 -3.5(19) . . . . ?
C32 C31 C35 C28 -175.8(12) . . . . ?
C32 C31 C35 C34 2.4(18) . . . . ?
C32 C31 C210 C30 177.8(13) . . . . ?
C33 N8 C34 C35 0.4(17) . . . . ?
C34 N8 C33 C32 2.9(17) . . . . ?
C35 C28 C29 C30 2(2) . . . . ?
C35 C31 C32 C33 0.8(19) . . . . ?
C35 C31 C210 C30 -3(2) . . . . ?
C36 C8 C9 C10 -6.5(17) . . . . ?
C36 C8 C9 C14 174.3(10) . . . . ?
C36 C37 C38 C39 -80.9(15) . . . . ?
C37 C38 C39 C40 -59.2(19) . . . . ?
C38 C39 C40 C41 -150.8(15) . . . . ?
C42 C43 C44 C45 -177.6(10) . . . . ?
C42 C43 C48 C47 174.9(10) . . . . ?
C42 C43 C48 C49 -5.3(18) . . . . ?
C43 C42 C55 C50 1.0(16) . . . . ?
C43 C42 C55 C54 -179.4(11) . . . . ?
C43 C44 C45 C46 1.3(17) . . . . ?
C43 C44 C45 C56 -178.8(10) . . . . ?
C43 C48 C49 C50 5(2) . . . . ?
C43 C48 C49 C78 -175.3(12) . . . . ?
C44 C43 C48 C47 -5.1(16) . . . . ?
C44 C43 C48 C49 174.7(12) . . . . ?
C44 C45 C46 C47 -2.0(18) . . . . ?
C45 C46 C47 C48 -1.1(19) . . . . ?
C46 C47 C48 C43 4.6(18) . . . . ?
C46 C47 C48 C49 -175.2(13) . . . . ?
C47 C48 C49 C50 -175.2(13) . . . . ?
C47 C48 C49 C78 5(2) . . . . ?
C48 C43 C44 C45 2.5(17) . . . . ?
C48 C49 C50 C51 177.5(14) . . . . ?
C48 C49 C50 C55 -2(2) . . . . ?
C48 C49 C78 C79 -90.5(16) . . . . ?
C49 C50 C51 C52 178.7(15) . . . . ?
C49 C50 C55 C42 -1.3(19) . . . . ?
C49 C50 C55 C54 179.0(12) . . . . ?
C49 C78 C79 C80 174.9(13) . . . . ?
C50 C49 C78 C79 89.2(16) . . . . ?
C50 C51 C52 C53 4(2) . . . . ?
C51 C50 C55 C42 179.3(11) . . . . ?
C51 C50 C55 C54 -0.3(18) . . . . ?
C51 C52 C53 C54 -3(2) . . . . ?
C51 C52 C53 C67 -177.5(14) . . . . ?
C52 C53 C54 C55 1(2) . . . . ?
C53 C54 C55 C42 -179.0(12) . . . . ?
C53 C54 C55 C50 0.6(19) . . . . ?
C55 C42 C43 C44 -177.8(10) . . . . ?
C55 C42 C43 C48 2.2(16) . . . . ?
C55 C50 C51 C52 -2(2) . . . . ?
C56 C45 C46 C47 178.1(11) . . . . ?
C57 C58 C59 C60 -179.5(11) . . . . ?
C57 C58 C66 C62 175.5(10) . . . . ?
C57 C58 C66 C65 -1.8(16) . . . . ?
C58 C59 C60 C61 2.9(19) . . . . ?
C59 C58 C66 C62 -3.8(16) . . . . ?
C59 C58 C66 C65 179.0(10) . . . . ?
C59 C60 C61 C62 -1.3(18) . . . . ?
C60 C61 C62 C63 178.5(11) . . . . ?
C60 C61 C62 C66 -2.7(17) . . . . ?
C61 C62 C63 C64 179.9(10) . . . . ?
C61 C62 C66 C58 5.3(16) . . . . ?
C61 C62 C66 C65 -177.4(9) . . . . ?
C62 C63 C64 N9 -2.6(15) . . . . ?
C63 C62 C66 C58 -175.8(10) . . . . ?
C63 C62 C66 C65 1.4(15) . . . . ?
C64 N9 C65 C66 1.3(14) . . . . ?
C65 N9 C64 C63 1.3(14) . . . . ?
C66 C58 C59 C60 -0.3(17) . . . . ?
C66 C62 C63 C64 1.1(16) . . . . ?
C67 C53 C54 C55 175.2(12) . . . . ?
C67 C68 C69 C70 2(7) . . . . ?
C67 C68 C69 C77 -177(6) . . . . ?
C68 C69 C70 C71 -178.9(10) . . . . ?
C68 C69 C77 C73 179.1(8) . . . . ?
C68 C69 C77 C76 -0.9(8) . . . . ?
C69 C70 C71 C72 0.0 . . . . ?
C69 C77 C76 N4 180.0 . . . . ?
C70 C69 C77 C73 0.0 . . . . ?
C70 C69 C77 C76 180.0 . . . . ?
C70 C71 C72 C73 0.0 . . . . ?
C71 C72 C73 C77 0.0 . . . . ?
C71 C72 C73 C74 180.0 . . . . ?
C72 C73 C77 C69 0.0 . . . . ?
C72 C73 C77 C76 180.0 . . . . ?
C72 C73 C74 C75 180.0 . . . . ?
C73 C77 C76 N4 0.0 . . . . ?
C77 C69 C70 C71 0.0 . . . . ?
C77 C73 C74 C75 0.0 . . . . ?
C77 C76 N4 C75 0.0 . . . . ?
C76 N4 C75 C74 0.0 . . . . ?
N4 C75 C74 C73 0.0 . . . . ?
C74 C73 C77 C69 180.0 . . . . ?
C74 C73 C77 C76 0.0 . . . . ?
C78 C49 C50 C51 -2(2) . . . . ?
C78 C49 C50 C55 178.6(12) . . . . ?
C78 C79 C80 C81 70(2) . . . . ?
C79 C80 C81 C82 172.6(17) . . . . ?
C80 C81 C82 C83 177(2) . . . . ?
C84 C85 C86 C87 -176.4(10) . . . . ?
C84 C85 C90 C89 177.2(9) . . . . ?
C84 C85 C90 C91 -1.9(16) . . . . ?
C85 C84 C97 C92 -2.9(14) . . . . ?
C85 C84 C97 C96 178.0(9) . . . . ?
C85 C86 C87 C88 -1.2(16) . . . . ?
C85 C86 C87 C98 -173.1(11) . . . . ?
C85 C90 C91 C92 -4.4(16) . . . . ?
C85 C90 C91 C120 176.9(10) . . . . ?
C86 C85 C90 C89 -1.9(15) . . . . ?
C86 C85 C90 C91 179.0(10) . . . . ?
C86 C87 C88 C89 -1.0(17) . . . . ?
C87 C88 C89 C90 1.6(17) . . . . ?
C88 C89 C90 C85 -0.2(16) . . . . ?
C88 C89 C90 C91 178.9(10) . . . . ?
C89 C90 C91 C92 176.6(10) . . . . ?
C89 C90 C91 C120 -2.2(16) . . . . ?
C90 C85 C86 C87 2.6(17) . . . . ?
C90 C91 C92 C93 -171.7(11) . . . . ?
C90 C91 C92 C97 6.8(16) . . . . ?
C90 C91 C120 C121 91.4(13) . . . . ?
C91 C92 C93 C94 -176.9(11) . . . . ?
C91 C92 C97 C84 -2.9(16) . . . . ?
C91 C92 C97 C96 176.1(10) . . . . ?
C91 C120 C121 C122 165.8(11) . . . . ?
C92 C91 C120 C121 -87.4(13) . . . . ?
C92 C93 C94 C95 -4.2(18) . . . . ?
C93 C92 C97 C84 175.7(10) . . . . ?
C93 C92 C97 C96 -5.3(15) . . . . ?
C93 C94 C95 C96 4.6(17) . . . . ?
C93 C94 C95 C109 -176.2(10) . . . . ?
C94 C95 C96 C97 -5.6(16) . . . . ?
C95 C96 C97 C84 -174.9(10) . . . . ?
C95 C96 C97 C92 6.1(16) . . . . ?
C97 C84 C85 C86 -175.6(9) . . . . ?
C97 C84 C85 C90 5.3(14) . . . . ?
C97 C92 C93 C94 4.5(17) . . . . ?
C98 C87 C88 C89 171.2(11) . . . . ?
C99 C100 C101 C102 -176.0(12) . . . . ?
C99 C100 C108 C104 175.4(12) . . . . ?
C99 C100 C108 C107 -3(2) . . . . ?
C100 C101 C102 C103 1(2) . . . . ?
C101 C100 C108 C104 -2(2) . . . . ?
C101 C100 C108 C107 179.5(12) . . . . ?
C101 C102 C103 C104 -2(2) . . . . ?
C102 C103 C104 C105 -177.9(14) . . . . ?
C102 C103 C104 C108 2(2) . . . . ?
C103 C104 C105 C106 179.9(13) . . . . ?
C103 C104 C108 C100 0(2) . . . . ?
C103 C104 C108 C107 178.9(13) . . . . ?
C104 C105 C106 N5 1(2) . . . . ?
C105 C104 C108 C100 -179.8(12) . . . . ?
C105 C104 C108 C107 -1.2(19) . . . . ?
C106 N5 C107 C108 -0.4(19) . . . . ?
C107 N5 C106 C105 -1.0(19) . . . . ?
C108 C100 C101 C102 2(2) . . . . ?
C108 C104 C105 C106 0(2) . . . . ?
C109 C95 C96 C97 175.2(10) . . . . ?
C110 C111 C112 C113 -175.8(11) . . . . ?
C110 C111 C119 C115 173.0(10) . . . . ?
C110 C111 C119 C118 -6.8(17) . . . . ?
C111 C112 C113 C114 4(2) . . . . ?
C112 C111 C119 C115 -1.5(17) . . . . ?
C112 C111 C119 C118 178.7(10) . . . . ?
C112 C113 C114 C115 -4(2) . . . . ?
C113 C114 C115 C116 179.1(12) . . . . ?
C113 C114 C115 C119 1.6(19) . . . . ?
C114 C115 C116 C117 -179.7(12) . . . . ?
C114 C115 C119 C111 1.3(17) . . . . ?
C114 C115 C119 C118 -179.0(11) . . . . ?
C115 C116 C117 N10 -0.8(18) . . . . ?
C116 C115 C119 C111 -176.3(11) . . . . ?
C116 C115 C119 C118 3.4(16) . . . . ?
C117 N10 C118 C119 -1.2(15) . . . . ?
C118 N10 C117 C116 2.6(16) . . . . ?
C119 C111 C112 C113 -1.1(18) . . . . ?
C119 C115 C116 C117 -2.2(18) . . . . ?
C120 C91 C92 C93 7.1(16) . . . . ?
C120 C91 C92 C97 -174.4(10) . . . . ?
C120 C121 C122 C123 -172.5(16) . . . . ?
C120 C121 C122 C223 -28(3) . . . . ?
C121 C122 C123 C124 172(2) . . . . ?
C121 C122 C223 C224 169(2) . . . . ?
C122 C123 C124 C125 -172(2) . . . . ?
C122 C223 C224 C225 159(3) . . . . ?
C126 C127 C128 C129 176.8(10) . . . . ?
C126 C127 C132 C131 179.1(9) . . . . ?
C126 C127 C132 C133 -1.8(16) . . . . ?
C127 C126 C139 C134 5.7(15) . . . . ?
C127 C126 C139 C138 -179.1(9) . . . . ?
C127 C128 C129 C130 4.1(17) . . . . ?
C127 C128 C129 C140 -173.8(11) . . . . ?
C127 C132 C133 C134 0.4(17) . . . . ?
C127 C132 C133 C162 -176.9(10) . . . . ?
C128 C127 C132 C131 -3.5(16) . . . . ?
C128 C127 C132 C133 175.6(11) . . . . ?
C128 C129 C130 C131 -3.6(18) . . . . ?
C129 C130 C131 C132 -0.6(18) . . . . ?
C130 C131 C132 C127 3.9(16) . . . . ?
C130 C131 C132 C133 -175.2(11) . . . . ?
C131 C132 C133 C134 179.5(10) . . . . ?
C131 C132 C133 C162 2.2(17) . . . . ?
C132 C127 C128 C129 -0.6(17) . . . . ?
C132 C133 C134 C135 -172.1(11) . . . . ?
C132 C133 C134 C139 4.2(17) . . . . ?
C132 C133 C162 C163 -107.0(14) . . . . ?
C132 C133 C162 C263 -85.4(16) . . . . ?
C133 C134 C135 C136 178.8(10) . . . . ?
C133 C134 C139 C126 -7.4(16) . . . . ?
C133 C134 C139 C138 177.5(10) . . . . ?
C133 C162 C163 C164 61.1(19) . . . . ?
C133 C162 C263 C264 -56(3) . . . . ?
C134 C133 C162 C163 75.7(15) . . . . ?
C134 C133 C162 C263 97.3(15) . . . . ?
C134 C135 C136 C137 1.1(16) . . . . ?
C135 C134 C139 C126 169.0(10) . . . . ?
C135 C134 C139 C138 -6.1(15) . . . . ?
C135 C136 C137 C138 -1.0(16) . . . . ?
C135 C136 C137 C151 -179.5(10) . . . . ?
C136 C137 C138 C139 -2.8(16) . . . . ?
C137 C138 C139 C126 -168.9(10) . . . . ?
C137 C138 C139 C134 6.4(16) . . . . ?
C139 C126 C127 C128 -178.8(10) . . . . ?
C139 C126 C127 C132 -1.2(14) . . . . ?
C139 C134 C135 C136 2.5(16) . . . . ?
C140 C129 C130 C131 174.4(11) . . . . ?
C141 C142 C143 C144 176.3(11) . . . . ?
C141 C142 C150 C146 -179.1(11) . . . . ?
C141 C142 C150 C149 4.0(18) . . . . ?
C142 C143 C144 C145 5(2) . . . . ?
C143 C142 C150 C146 0.4(19) . . . . ?
C143 C142 C150 C149 -176.5(11) . . . . ?
C143 C144 C145 C146 -4(2) . . . . ?
C144 C145 C146 C147 -179.5(13) . . . . ?
C144 C145 C146 C150 1(2) . . . . ?
C145 C146 C147 C148 -177.7(13) . . . . ?
C145 C146 C150 C142 0.6(19) . . . . ?
C145 C146 C150 C149 177.7(11) . . . . ?
C146 C147 C148 N6 1(2) . . . . ?
C147 C146 C150 C142 -178.6(11) . . . . ?
C147 C146 C150 C149 -1.5(17) . . . . ?
C148 N6 C149 C150 2.8(17) . . . . ?
C149 N6 C148 C147 -2.8(17) . . . . ?
C150 C142 C143 C144 -3.2(19) . . . . ?
C150 C146 C147 C148 1(2) . . . . ?
C151 C137 C138 C139 175.8(9) . . . . ?
C152 C153 C154 C155 -175.9(10) . . . . ?
C152 C153 C161 C157 171.8(10) . . . . ?
C152 C153 C161 C160 -10.5(16) . . . . ?
C153 C154 C155 C156 3.8(19) . . . . ?
C154 C153 C161 C157 -6.1(15) . . . . ?
C154 C153 C161 C160 171.5(10) . . . . ?
C154 C155 C156 C157 -5.2(18) . . . . ?
C155 C156 C157 C158 178.1(11) . . . . ?
C155 C156 C157 C161 1.0(17) . . . . ?
C156 C157 C158 C159 173.9(11) . . . . ?
C156 C157 C161 C153 4.7(16) . . . . ?
C156 C157 C161 C160 -173.1(10) . . . . ?
C157 C158 C159 N11 0.6(17) . . . . ?
C158 C157 C161 C153 -172.5(10) . . . . ?
C158 C157 C161 C160 9.6(15) . . . . ?
C159 N11 C160 C161 -5.4(15) . . . . ?
C160 N11 C159 C158 6.4(15) . . . . ?
C161 C153 C154 C155 2.1(17) . . . . ?
C161 C157 C158 C159 -8.9(16) . . . . ?
C162 C133 C134 C135 5.2(16) . . . . ?
C162 C133 C134 C139 -178.5(10) . . . . ?
C162 C163 C164 C165 -76(2) . . . . ?
C162 C263 C264 C265 172(2) . . . . ?
C163 C164 C165 C166 -59(3) . . . . ?
C164 C165 C166 C167 -171(2) . . . . ?
C168 C169 C170 C171 -176.2(10) . . . . ?
C168 C169 C174 C173 -178.0(10) . . . . ?
C168 C169 C174 C175 4.3(17) . . . . ?
C169 C168 C181 C176 1.8(16) . . . . ?
C169 C168 C181 C180 178.6(9) . . . . ?
C169 C170 C171 C172 -8.8(17) . . . . ?
C169 C170 C171 C182 173.6(10) . . . . ?
C169 C174 C175 C176 -0.9(19) . . . . ?
C169 C174 C175 C204 -165.6(12) . . . . ?
C169 C174 C175 C304 157.9(16) . . . . ?
C170 C169 C174 C173 3.5(17) . . . . ?
C170 C169 C174 C175 -174.2(11) . . . . ?
C170 C171 C172 C173 10.1(18) . . . . ?
C171 C172 C173 C174 -4.6(19) . . . . ?
C172 C173 C174 C169 -2.3(17) . . . . ?
C172 C173 C174 C175 175.3(12) . . . . ?
C173 C174 C175 C176 -178.4(12) . . . . ?
C173 C174 C175 C204 16.9(19) . . . . ?
C173 C174 C175 C304 -20(2) . . . . ?
C174 C169 C170 C171 2.2(17) . . . . ?
C174 C175 C176 C177 174.8(12) . . . . ?
C174 C175 C176 C181 -2(2) . . . . ?
C174 C175 C204 C205 80(2) . . . . ?
C174 C175 C304 C305 121(2) . . . . ?
C175 C176 C177 C178 177.4(12) . . . . ?
C175 C176 C181 C168 1.7(18) . . . . ?
C175 C176 C181 C180 -175.0(11) . . . . ?
C175 C204 C205 C206 76(2) . . . . ?
C175 C304 C305 C306 -40(4) . . . . ?
C176 C175 C204 C205 -84.8(19) . . . . ?
C176 C175 C304 C305 -79(2) . . . . ?
C176 C177 C178 C179 0(2) . . . . ?
C177 C176 C181 C168 -175.4(11) . . . . ?
C177 C176 C181 C180 7.8(17) . . . . ?
C177 C178 C179 C180 2.6(19) . . . . ?
C177 C178 C179 C193 -179.9(11) . . . . ?
C178 C179 C180 C181 -0.2(16) . . . . ?
C179 C180 C181 C168 178.1(10) . . . . ?
C179 C180 C181 C176 -5.2(17) . . . . ?
C181 C168 C169 C170 173.8(10) . . . . ?
C181 C168 C169 C174 -4.7(15) . . . . ?
C181 C176 C177 C178 -5.4(18) . . . . ?
C182 C171 C172 C173 -172.5(11) . . . . ?
C183 C184 C185 C186 -179.6(11) . . . . ?
C183 C184 C192 C188 177.8(10) . . . . ?
C183 C184 C192 C191 -0.5(16) . . . . ?
C184 C185 C186 C187 0.7(19) . . . . ?
C185 C184 C192 C188 -2.1(18) . . . . ?
C185 C184 C192 C191 179.6(11) . . . . ?
C185 C186 C187 C188 0.1(19) . . . . ?
C186 C187 C188 C189 176.5(11) . . . . ?
C186 C187 C188 C192 -1.9(18) . . . . ?
C187 C188 C189 C190 -176.2(11) . . . . ?
C187 C188 C192 C184 2.9(18) . . . . ?
C187 C188 C192 C191 -178.7(10) . . . . ?
C188 C189 C190 N7 -5.9(18) . . . . ?
C189 C188 C192 C184 -175.6(10) . . . . ?
C189 C188 C192 C191 2.9(17) . . . . ?
C190 N7 C191 C192 1.4(16) . . . . ?
C191 N7 C190 C189 4.1(16) . . . . ?
C192 C184 C185 C186 0.3(18) . . . . ?
C192 C188 C189 C190 2.2(18) . . . . ?
C193 C179 C180 C181 -177.6(10) . . . . ?
C194 C195 C196 C197 -177.7(10) . . . . ?
C194 C195 C203 C199 178.8(10) . . . . ?
C194 C195 C203 C202 -2.3(16) . . . . ?
C195 C196 C197 C198 -1.2(17) . . . . ?
C196 C195 C203 C199 -1.3(15) . . . . ?
C196 C195 C203 C202 177.6(9) . . . . ?
C196 C197 C198 C199 -1.1(17) . . . . ?
C197 C198 C199 C200 -177.4(10) . . . . ?
C197 C198 C199 C203 2.2(16) . . . . ?
C198 C199 C200 C201 180.0(10) . . . . ?
C198 C199 C203 C195 -1.0(15) . . . . ?
C198 C199 C203 C202 -179.9(9) . . . . ?
C199 C200 C201 N12 -1.1(16) . . . . ?
C200 C199 C203 C195 178.7(9) . . . . ?
C200 C199 C203 C202 -0.3(14) . . . . ?
C201 N12 C202 C203 -1.6(14) . . . . ?
C202 N12 C201 C200 1.7(15) . . . . ?
C203 C195 C196 C197 2.4(15) . . . . ?
C203 C199 C200 C201 0.4(15) . . . . ?
C204 C175 C176 C177 -21(2) . . . . ?
C204 C175 C176 C181 162.2(12) . . . . ?
C204 C205 C206 C207 -86(2) . . . . ?
C205 C206 C207 C208 168.7(16) . . . . ?
C206 C207 C208 C209 -176.2(17) . . . . ?
C210 C31 C32 C33 -179.7(13) . . . . ?
C210 C31 C35 C28 4.7(19) . . . . ?
C210 C31 C35 C34 -177.1(12) . . . . ?
C263 C264 C265 C266 -52(4) . . . . ?
C264 C265 C266 C267 171(3) . . . . ?
C304 C175 C176 C177 16(2) . . . . ?
C304 C175 C176 C181 -160.6(15) . . . . ?
C304 C305 C306 C307 173(3) . . . . ?
C305 C306 C307 C308 -66(4) . . . . ?
C306 C307 C308 C309 -59(4) . . . . ?

loop_
_exptl_oxdiff_crystal_face_indexfrac_h
_exptl_oxdiff_crystal_face_indexfrac_k
_exptl_oxdiff_crystal_face_indexfrac_l
_exptl_oxdiff_crystal_face_x
_exptl_oxdiff_crystal_face_y
_exptl_oxdiff_crystal_face_z
0.0000 -1.0000 0.0000 0.0149 -0.0491 -0.0257
-0.0000 1.0000 -0.0000 -0.0149 0.0491 0.0257
1.0000 -1.0000 0.0000 -0.0394 -0.0307 -0.0284
-1.0000 1.0000 -0.0000 0.0394 0.0307 0.0284
0.0000 0.0000 -1.0000 -0.0096 -0.0227 0.0378
-0.0000 -0.0000 1.0000 0.0096 0.0227 -0.0378
1.0000 0.0000 -0.0000 -0.0543 0.0184 -0.0027
-1.0000 -0.0000 0.0000 0.0543 -0.0184 0.0027
-1.0000 1.0000 -2.0000 0.0202 -0.0147 0.1040

loop_
_smtbx_masks_void_nr
_smtbx_masks_void_average_x
_smtbx_masks_void_average_y
_smtbx_masks_void_average_z
_smtbx_masks_void_volume
_smtbx_masks_void_count_electrons
_smtbx_masks_void_content
1 0.095 -0.219 0.000 2745.8 576.8 ?
2 0.000 0.000 0.237 13.9 0.9 ?
3 0.000 0.000 0.500 1851.8 368.5 ?
4 0.000 0.000 0.763 13.9 0.0 ?
5 0.148 0.724 0.466 53.7 43.4 ?
6 0.149 0.607 0.771 14.8 0.0 ?
7 0.276 0.424 0.466 53.7 43.4 ?
8 0.333 0.667 0.393 121.1 10.9 ?
9 0.333 0.667 0.205 48.2 48.6 ?
10 0.333 0.667 0.714 9.7 0.0 ?
11 0.424 0.148 0.534 53.7 45.9 ?
12 0.393 0.542 0.771 14.8 0.0 ?
13 0.458 0.851 0.771 14.8 0.0 ?
14 0.576 0.852 0.466 53.7 43.4 ?
15 0.542 0.149 0.229 14.8 0.0 ?
16 0.667 0.333 0.607 121.1 1.1 ?
17 0.607 0.458 0.229 14.8 0.0 ?
18 0.667 0.333 0.795 48.2 48.0 ?
19 0.667 0.333 0.286 9.7 0.2 ?
20 0.724 0.576 0.534 53.7 45.9 ?
21 0.852 0.276 0.534 53.7 45.9 ?
22 0.851 0.393 0.229 14.8 0.0 ?
